data_1543135
loop_
_publ_author_name
'Medina-Rodr\'iguez, Santiago'
'Denisov, Sergey A.'
'Cudr\'e, Yanouk'
'Male, Louise'
'Mar\'in-Su\'arez, Marta'
'Fern\'andez-Guti\'errez, Alberto'
'Fern\'andez-S\'anchez, Jorge F'
'Tron, Arnaud'
'Jonusauskas, Gediminas'
'McClenaghan, Nathan D.'
'Baranoff, Etienne'

_publ_section_title
;
 High performance optical oxygen sensors based on iridium complexes
 exhibiting interchromophore energy shuttling.
;
_journal_issue 10
_journal_name_full 'The Analyst'
_journal_page_first 3090
_journal_page_last 3097
_journal_paper_doi 10.1039/c6an00497k
_journal_volume 141
_journal_year 2016
_chemical_formula_moiety 'C76 H52 Ir N4, F6 P, 1.25(C H2 Cl2)'
_chemical_formula_sum 'C77.25 H54.5 Cl2.5 F6 Ir N4 P'
_chemical_formula_weight 1464.54
_chemical_name_systematic IrbisPyr
_space_group_crystal_system triclinic
_space_group_IT_number 2
_space_group_name_Hall '-P 1'
_space_group_name_H-M_alt 'P -1'
_symmetry_space_group_name_Hall '-P 1'
_symmetry_space_group_name_H-M 'P -1'
_atom_sites_solution_hydrogens geom
_atom_sites_solution_primary direct
_audit_creation_date 14-09-21
_audit_creation_method
;
Rigaku CrystalClear-SM Expert 3.1 b27
;
_audit_update_record
;
2016-02-06 deposited with the CCDC.
2016-04-15 downloaded from the CCDC.
;
_cell_angle_alpha 67.2098(19)
_cell_angle_beta 75.538(2)
_cell_angle_gamma 78.319(2)
_cell_formula_units_Z 4
_cell_length_a 13.1487(9)
_cell_length_b 23.0231(16)
_cell_length_c 23.3516(16)
_cell_measurement_reflns_used 99839
_cell_measurement_temperature 100
_cell_measurement_theta_max 27.9
_cell_measurement_theta_min 2.1
_cell_volume 6266.3(8)
_computing_cell_refinement
;
CrystalClear-SM Expert 3.1 b27 (Rigaku, 2012)
;
_computing_data_collection
;
CrystalClear-SM Expert 3.1 b27 (Rigaku, 2012)
;
_computing_data_reduction
;
CrystalClear-SM Expert 3.1 b27 (Rigaku, 2012)
;
_computing_molecular_graphics 'Olex2 (Dolomanov et al., 2009)'
_computing_publication_material 'Olex2 (Dolomanov et al., 2009)'
_computing_structure_refinement 'ShelXL (Sheldrick, 2008)'
_computing_structure_solution 'ShelXS (Sheldrick, 2008)'
_diffrn_ambient_temperature 100
_diffrn_detector CCD
_diffrn_detector_area_resol_mean 28.5714
_diffrn_measured_fraction_theta_full 0.997
_diffrn_measured_fraction_theta_max 0.997
_diffrn_measurement_device
;
AFC12 (Right): Kappa 3 circle
;
_diffrn_measurement_device_type
;
Rigaku Saturn724+ (2x2 bin mode)
;
_diffrn_measurement_method 'profile data from \w-scans'
_diffrn_measurement_specimen_support MiTeGen
_diffrn_radiation_monochromator 'Graphite Monochromator'
_diffrn_radiation_type MoK\a
_diffrn_radiation_wavelength 0.71075
_diffrn_reflns_av_R_equivalents 0.1073
_diffrn_reflns_av_unetI/netI 0.0676
_diffrn_reflns_Laue_measured_fraction_full 0.997
_diffrn_reflns_Laue_measured_fraction_max 0.997
_diffrn_reflns_limit_h_max 16
_diffrn_reflns_limit_h_min -15
_diffrn_reflns_limit_k_max 28
_diffrn_reflns_limit_k_min -28
_diffrn_reflns_limit_l_max 28
_diffrn_reflns_limit_l_min -28
_diffrn_reflns_number 95074
_diffrn_reflns_point_group_measured_fraction_full 0.997
_diffrn_reflns_point_group_measured_fraction_max 0.997
_diffrn_reflns_theta_full 25.242
_diffrn_reflns_theta_max 25.681
_diffrn_reflns_theta_min 2.955
_diffrn_source 'Sealed Tube'
_exptl_absorpt_coefficient_mu 2.331
_exptl_absorpt_correction_T_max 1.000
_exptl_absorpt_correction_T_min 0.545
_exptl_absorpt_correction_type multi-scan
_exptl_absorpt_process_details 'CrystalClear-SM Expert 3.1 b27 (Rigaku, 2012)'
_exptl_crystal_colour orange
_exptl_crystal_colour_primary orange
_exptl_crystal_density_diffrn 1.552
_exptl_crystal_description lath
_exptl_crystal_F_000 2938
_exptl_crystal_size_max 0.23
_exptl_crystal_size_mid 0.06
_exptl_crystal_size_min 0.01
_refine_diff_density_max 3.049
_refine_diff_density_min -2.224
_refine_diff_density_rms 0.177
_refine_ls_extinction_method none
_refine_ls_goodness_of_fit_ref 1.027
_refine_ls_hydrogen_treatment constr
_refine_ls_matrix_type full
_refine_ls_number_parameters 1713
_refine_ls_number_reflns 23701
_refine_ls_number_restraints 70
_refine_ls_restrained_S_all 1.030
_refine_ls_R_factor_all 0.0807
_refine_ls_R_factor_gt 0.0673
_refine_ls_shift/su_max 0.002
_refine_ls_shift/su_mean 0.000
_refine_ls_structure_factor_coef Fsqd
_refine_ls_weighting_details 'w=1/[\s^2^(Fo^2^)+(0.1200P)^2^+14.3260P] where P=(Fo^2^+2Fc^2^)/3'
_refine_ls_weighting_scheme calc
_refine_ls_wR_factor_gt 0.1815
_refine_ls_wR_factor_ref 0.1939
_reflns_Friedel_coverage 0.000
_reflns_number_gt 19175
_reflns_number_total 23701
_reflns_threshold_expression 'I > 2\s(I)'
_cod_data_source_file c6an00497k2.cif
_cod_data_source_block Ir-bis_Pyr
_cod_depositor_comments 'Adding full bibliography for 1543134--1543135.cif.'
_cod_original_formula_sum 'C77.25 H54.50 Cl2.50 F6 Ir N4 P'
_cod_database_code 1543135
_shelxl_version_number 2014/6
_shelx_space_group_comment
;
The symmetry employed for this shelxl refinement is uniquely defined
by the following loop, which should always be used as a source of
symmetry information in preference to the above space-group names.
They are only intended as comments.
;
_shelx_estimated_absorpt_t_max 0.977
_shelx_estimated_absorpt_t_min 0.616
_olex2_refinement_description
;
1. Fixed Uiso
 At 1.2 times of:
  All C(H) groups, All C(H,H) groups
2. Restrained distances
 Cl94-C902
 1.75 with sigma of 0.02
 Cl93-C902
 1.75 with sigma of 0.02
 Cl5'-C93'
 1.75 with sigma of 0.02
 Cl6'-C93'
 1.75 with sigma of 0.02
 C508-C507 = C509-C508 = C510-C509 = C511-C510 = C512-C511 = C513-C512 = C513-
 C508 = C514-C512 = C515-C514 = C516-C515 = C517-C516 = C517-C513 = C518-C517 =
 C519-C518 = C519-C507
 1.39 with sigma of 0.02
3. Rigid bond restraints
 C504, C505, C506, C507, C508, C509, C510, C511, C512, C513, C514, C515, C516,
 C517, C518, C519
 with sigma for 1-2 distances of 0.01 and sigma for 1-3 distances of 0.01
 P902, F911
 with sigma for 1-2 distances of 0.01 and sigma for 1-3 distances of 0.01
 C93', Cl5', Cl6'
 with sigma for 1-2 distances of 0.01 and sigma for 1-3 distances of 0.01
4. Others
 Sof(C20')=Sof(H20A)=Sof(H20B)=Sof(C21')=Sof(H21A)=Sof(H21B)=1-FVAR(1)
 Sof(C520)=Sof(H52A)=Sof(H52B)=Sof(C521)=Sof(H52C)=Sof(H52D)=FVAR(1)
 Sof(C93')=Sof(H93A)=Sof(H93B)=Sof(Cl5')=Sof(Cl6')=1-FVAR(2)
 Sof(C903)=Sof(H90E)=Sof(H90F)=Sof(Cl5)=Sof(Cl6)=FVAR(2)
 Fixed Sof: C902(0.5) H90C(0.5) H90D(0.5) Cl93(0.5) Cl94(0.5)
5.a Secondary CH2 refined with riding coordinates:
 C102(H10A,H10B), C103(H10C,H10D), C120(H12A,H12B), C121(H12C,H12D), C502(H50A,
 H50B), C503(H50C,H50D), C520(H52A,H52B), C521(H52C,H52D), C20'(H20A,H20B),
 C21'(H21A,H21B), C901(H90A,H90B), C902(H90C,H90D), C903(H90E,H90F), C93'(H93A,
 H93B)
5.b Aromatic/amide H refined with riding coordinates:
 C12(H12), C14(H14), C15(H15), C17(H17), C19(H19), C101(H101), C105(H105),
 C106(H106), C110(H110), C111(H111), C114(H114), C115(H115), C116(H116),
 C118(H118), C119(H119), C123(H123), C124(H124), C128(H128), C129(H129),
 C132(H132), C133(H133), C134(H134), C136(H136), C137(H137), C32(H32), C33(H33),
  C34(H34), C35(H35), C39(H39), C301(H301), C302(H302), C303(H303), C304(H304),
 C305(H305), C42(H42), C43(H43), C44(H44), C45(H45), C49(H49), C401(H401),
 C402(H402), C403(H403), C404(H404), C405(H405), C52(H52), C54(H54), C55(H55),
 C57(H57), C59(H59), C501(H501), C505(H505), C506(H506), C510(H510), C511(H511),
  C514(H514), C515(H515), C516(H516), C518(H518), C519(H519), C523(H523),
 C524(H524), C528(H528), C529(H529), C532(H532), C533(H533), C534(H534),
 C536(H536), C537(H537), C72(H72), C73(H73), C74(H74), C75(H75), C79(H79),
 C701(H701), C702(H702), C703(H703), C704(H704), C705(H705), C82(H82), C83(H83),
  C84(H84), C85(H85), C89(H89), C801(H801), C802(H802), C803(H803), C804(H804),
 C805(H805)
;
_olex2_submission_special_instructions 'No special instructions were received'

loop_
_space_group_symop_operation_xyz
'x, y, z'
'-x, -y, -z'

loop_
_atom_site_label
_atom_site_type_symbol
_atom_site_fract_x
_atom_site_fract_y
_atom_site_fract_z
_atom_site_U_iso_or_equiv
_atom_site_adp_type
_atom_site_occupancy
_atom_site_site_symmetry_order
_atom_site_calc_flag
_atom_site_refinement_flags_posn
_atom_site_refinement_flags_adp
_atom_site_refinement_flags_occupancy
_atom_site_disorder_assembly
_atom_site_disorder_group
N1 N 0.8236(4) 0.2132(3) 1.0307(3) 0.0334(12) Uani 1 1 d . . . . .
N2 N 0.9596(4) 0.2736(3) 0.9297(3) 0.0367(13) Uani 1 1 d . . . . .
C11 C 0.8498(5) 0.1898(3) 0.9830(3) 0.0370(15) Uani 1 1 d . . . . .
C12 C 0.8146(5) 0.1345(3) 0.9899(3) 0.0417(16) Uani 1 1 d . . . . .
H12 H 0.8328 0.1194 0.9557 0.050 Uiso 1 1 calc R . . . .
C13 C 0.7526(6) 0.1003(3) 1.0467(3) 0.0394(16) Uani 1 1 d . . . . .
C14 C 0.7254(5) 0.1257(3) 1.0957(3) 0.0392(15) Uani 1 1 d . . . . .
H14 H 0.6827 0.1046 1.1350 0.047 Uiso 1 1 calc R . . . .
C15 C 0.7623(6) 0.1819(3) 1.0851(3) 0.0411(16) Uani 1 1 d . . . . .
H15 H 0.7433 0.1990 1.1178 0.049 Uiso 1 1 calc R . . . .
C16 C 0.9204(5) 0.2258(3) 0.9254(3) 0.0374(15) Uani 1 1 d . . . . .
C17 C 0.9477(6) 0.2107(4) 0.8716(4) 0.0501(19) Uani 1 1 d . . . . .
H17 H 0.9182 0.1773 0.8698 0.060 Uiso 1 1 calc R . . . .
C18 C 1.0187(7) 0.2446(4) 0.8196(4) 0.058(2) Uani 1 1 d . . . . .
C19 C 1.0582(7) 0.2932(4) 0.8241(4) 0.054(2) Uani 1 1 d . . . . .
H19 H 1.1062 0.3175 0.7895 0.065 Uiso 1 1 calc R . . . .
C101 C 1.0280(6) 0.3065(4) 0.8789(3) 0.0447(17) Uani 1 1 d . . . . .
H101 H 1.0562 0.3402 0.8813 0.054 Uiso 1 1 calc R . . . .
C102 C 0.7210(5) 0.0373(3) 1.0572(4) 0.0430(16) Uani 1 1 d . . . . .
H10A H 0.6978 0.0394 1.0192 0.052 Uiso 1 1 calc R . . . .
H10B H 0.6609 0.0270 1.0934 0.052 Uiso 1 1 calc R . . . .
C103 C 0.8152(6) -0.0149(4) 1.0709(4) 0.0481(18) Uani 1 1 d . . . . .
H10C H 0.8725 -0.0063 1.0331 0.058 Uiso 1 1 calc R . . . .
H10D H 0.8428 -0.0137 1.1061 0.058 Uiso 1 1 calc R . . . .
C104 C 0.7843(6) -0.0808(3) 1.0883(4) 0.0429(16) Uani 1 1 d . . . . .
C105 C 0.8044(6) -0.1067(4) 1.0406(4) 0.0491(18) Uani 1 1 d . . . . .
H105 H 0.8379 -0.0833 0.9990 0.059 Uiso 1 1 calc R . . . .
C106 C 0.7763(7) -0.1656(4) 1.0530(4) 0.055(2) Uani 1 1 d . . . . .
H106 H 0.7905 -0.1823 1.0201 0.066 Uiso 1 1 calc R . . . .
C107 C 0.7274(7) -0.2006(4) 1.1132(4) 0.0504(19) Uani 1 1 d . . . . .
C108 C 0.7082(6) -0.1762(3) 1.1620(3) 0.0419(16) Uani 1 1 d . . . . .
C109 C 0.7360(5) -0.1155(3) 1.1493(3) 0.0403(16) Uani 1 1 d . . . . .
C110 C 0.7129(6) -0.0925(4) 1.2011(4) 0.0488(18) Uani 1 1 d . . . . .
H110 H 0.7282 -0.0512 1.1932 0.059 Uiso 1 1 calc R . . . .
C111 C 0.6697(7) -0.1283(4) 1.2611(4) 0.056(2) Uani 1 1 d . . . . .
H111 H 0.6580 -0.1119 1.2941 0.067 Uiso 1 1 calc R . . . .
C112 C 0.6422(6) -0.1886(4) 1.2749(4) 0.0510(19) Uani 1 1 d . . . . .
C113 C 0.6600(6) -0.2128(4) 1.2256(3) 0.0458(18) Uani 1 1 d . . . . .
C114 C 0.5951(7) -0.2261(5) 1.3363(4) 0.066(3) Uani 1 1 d . . . . .
H114 H 0.5828 -0.2109 1.3702 0.080 Uiso 1 1 calc R . . . .
C115 C 0.5664(8) -0.2855(5) 1.3478(4) 0.071(3) Uani 1 1 d . . . . .
H115 H 0.5345 -0.3100 1.3893 0.085 Uiso 1 1 calc R . . . .
C116 C 0.5837(8) -0.3081(5) 1.3002(4) 0.069(3) Uani 1 1 d . . . . .
H116 H 0.5633 -0.3485 1.3090 0.082 Uiso 1 1 calc R . . . .
C117 C 0.6305(7) -0.2742(4) 1.2390(4) 0.057(2) Uani 1 1 d . . . . .
C118 C 0.6492(9) -0.2961(5) 1.1868(5) 0.076(3) Uani 1 1 d . . . . .
H118 H 0.6288 -0.3361 1.1943 0.091 Uiso 1 1 calc R . . . .
C119 C 0.6943(9) -0.2623(4) 1.1281(4) 0.069(3) Uani 1 1 d . . . . .
H119 H 0.7051 -0.2789 1.0954 0.083 Uiso 1 1 calc R . . . .
C120 C 1.0507(7) 0.2234(4) 0.7624(4) 0.058(2) Uani 1 1 d . . . . .
H12A H 1.0957 0.1821 0.7744 0.070 Uiso 1 1 calc R . . . .
H12B H 0.9857 0.2159 0.7534 0.070 Uiso 1 1 calc R . . . .
C121 C 1.1065(7) 0.2658(5) 0.7042(4) 0.059(2) Uani 1 1 d . . . . .
H12C H 1.1760 0.2691 0.7112 0.071 Uiso 1 1 calc R . . . .
H12D H 1.0659 0.3085 0.6942 0.071 Uiso 1 1 calc R . . . .
C122 C 1.1247(6) 0.2451(5) 0.6467(4) 0.055(2) Uani 1 1 d . . . . .
C123 C 1.0907(6) 0.1881(4) 0.6529(4) 0.0496(19) Uani 1 1 d . . . . .
H123 H 1.0620 0.1603 0.6935 0.059 Uiso 1 1 calc R . . . .
C124 C 1.0992(6) 0.1727(4) 0.5999(3) 0.0456(17) Uani 1 1 d . . . . .
H124 H 1.0777 0.1337 0.6049 0.055 Uiso 1 1 calc R . . . .
C125 C 1.1388(6) 0.2133(3) 0.5393(4) 0.0413(16) Uani 1 1 d . . . . .
C126 C 1.1721(5) 0.2713(3) 0.5330(4) 0.0409(16) Uani 1 1 d . . . . .
C127 C 1.1686(6) 0.2858(4) 0.5873(4) 0.0478(18) Uani 1 1 d . . . . .
C128 C 1.2101(6) 0.3449(4) 0.5763(5) 0.057(2) Uani 1 1 d . . . . .
H128 H 1.2143 0.3546 0.6116 0.068 Uiso 1 1 calc R . . . .
C129 C 1.2417(7) 0.3849(4) 0.5181(5) 0.061(2) Uani 1 1 d . . . . .
H129 H 1.2669 0.4228 0.5131 0.073 Uiso 1 1 calc R . . . .
C130 C 1.2392(7) 0.3732(4) 0.4636(5) 0.059(2) Uani 1 1 d . . . . .
C131 C 1.2057(6) 0.3146(4) 0.4717(4) 0.0473(18) Uani 1 1 d . . . . .
C132 C 1.2661(6) 0.4170(4) 0.4007(5) 0.061(2) Uani 1 1 d . . . . .
H132 H 1.2872 0.4564 0.3948 0.073 Uiso 1 1 calc R . . . .
C133 C 1.2625(7) 0.4047(4) 0.3490(5) 0.061(2) Uani 1 1 d . . . . .
H133 H 1.2799 0.4353 0.3078 0.074 Uiso 1 1 calc R . . . .
C134 C 1.2334(6) 0.3474(4) 0.3566(4) 0.056(2) Uani 1 1 d . . . . .
H134 H 1.2322 0.3384 0.3204 0.067 Uiso 1 1 calc R . . . .
C135 C 1.2056(6) 0.3024(4) 0.4168(4) 0.0456(17) Uani 1 1 d . . . . .
C136 C 1.1748(6) 0.2430(4) 0.4249(4) 0.0462(17) Uani 1 1 d . . . . .
H136 H 1.1772 0.2332 0.3887 0.055 Uiso 1 1 calc R . . . .
C137 C 1.1424(6) 0.2007(4) 0.4830(3) 0.0404(16) Uani 1 1 d . . . . .
H137 H 1.1216 0.1620 0.4867 0.048 Uiso 1 1 calc R . . . .
N3 N 1.0269(4) 0.2440(3) 1.0511(3) 0.0336(12) Uani 1 1 d . . . . .
C3 C 0.9865(5) 0.3653(3) 0.9913(3) 0.0367(15) Uani 1 1 d . . . . .
C31 C 1.1069(5) 0.2775(3) 1.0426(3) 0.0378(15) Uani 1 1 d . . . . .
C32 C 1.1897(5) 0.2479(4) 1.0761(3) 0.0418(16) Uani 1 1 d . . . . .
H32 H 1.2445 0.2712 1.0723 0.050 Uiso 1 1 calc R . . . .
C33 C 1.1913(6) 0.1848(4) 1.1144(3) 0.0432(17) Uani 1 1 d . . . . .
H33 H 1.2469 0.1649 1.1373 0.052 Uiso 1 1 calc R . . . .
C34 C 1.1123(6) 0.1502(4) 1.1198(3) 0.0428(17) Uani 1 1 d . . . . .
H34 H 1.1144 0.1063 1.1444 0.051 Uiso 1 1 calc R . . . .
C35 C 1.0302(6) 0.1821(3) 1.0879(3) 0.0409(16) Uani 1 1 d . . . . .
H35 H 0.9742 0.1595 1.0922 0.049 Uiso 1 1 calc R . . . .
C36 C 1.0898(5) 0.3455(3) 1.0025(3) 0.0389(15) Uani 1 1 d . . . . .
C37 C 1.1691(5) 0.3879(3) 0.9763(3) 0.0405(16) Uani 1 1 d . . . . .
C38 C 1.1366(6) 0.4539(4) 0.9488(4) 0.0461(17) Uani 1 1 d . . . . .
C39 C 1.0290(6) 0.4744(4) 0.9432(4) 0.0480(18) Uani 1 1 d . . . . .
H39 H 1.0059 0.5185 0.9264 0.058 Uiso 1 1 calc R . . . .
C301 C 0.9580(6) 0.4315(3) 0.9616(3) 0.0404(16) Uani 1 1 d . . . . .
H301 H 0.8878 0.4464 0.9543 0.048 Uiso 1 1 calc R . . . .
C302 C 1.2818(6) 0.3686(4) 0.9706(4) 0.0485(18) Uani 1 1 d . . . . .
H302 H 1.3070 0.3248 0.9868 0.058 Uiso 1 1 calc R . . . .
C303 C 1.3533(6) 0.4122(4) 0.9422(5) 0.060(2) Uani 1 1 d . . . . .
H303 H 1.4270 0.3984 0.9378 0.072 Uiso 1 1 calc R . . . .
C304 C 1.3172(7) 0.4773(4) 0.9196(5) 0.063(2) Uani 1 1 d . . . . .
H304 H 1.3668 0.5074 0.9021 0.075 Uiso 1 1 calc R . . . .
C305 C 1.2122(7) 0.4978(4) 0.9226(4) 0.056(2) Uani 1 1 d . . . . .
H305 H 1.1893 0.5420 0.9069 0.068 Uiso 1 1 calc R . . . .
N4 N 0.7682(4) 0.3546(3) 0.9817(2) 0.0302(11) Uani 1 1 d . . . . .
C4 C 0.8229(6) 0.3152(3) 1.0913(3) 0.0378(15) Uani 1 1 d . . . . .
C41 C 0.6959(5) 0.3752(3) 1.0252(3) 0.0359(14) Uani 1 1 d . . . . .
C42 C 0.6159(6) 0.4237(3) 1.0036(4) 0.0433(16) Uani 1 1 d . . . . .
H42 H 0.5664 0.4399 1.0328 0.052 Uiso 1 1 calc R . . . .
C43 C 0.6082(6) 0.4483(4) 0.9405(4) 0.0465(18) Uani 1 1 d . . . . .
H43 H 0.5544 0.4818 0.9262 0.056 Uiso 1 1 calc R . . . .
C44 C 0.6788(6) 0.4242(4) 0.8983(4) 0.0466(18) Uani 1 1 d . . . . .
H44 H 0.6721 0.4389 0.8552 0.056 Uiso 1 1 calc R . . . .
C45 C 0.7597(6) 0.3781(3) 0.9201(3) 0.0395(16) Uani 1 1 d . . . . .
H45 H 0.8106 0.3625 0.8910 0.047 Uiso 1 1 calc R . . . .
C46 C 0.7190(5) 0.3482(3) 1.0890(3) 0.0380(15) Uani 1 1 d . . . . .
C47 C 0.6503(6) 0.3589(3) 1.1439(3) 0.0430(16) Uani 1 1 d . . . . .
C48 C 0.6978(6) 0.3461(4) 1.1970(4) 0.0514(19) Uani 1 1 d . . . . .
C49 C 0.8023(7) 0.3164(4) 1.1971(3) 0.053(2) Uani 1 1 d . . . . .
H49 H 0.8328 0.3078 1.2328 0.064 Uiso 1 1 calc R . . . .
C401 C 0.8614(6) 0.2995(3) 1.1479(3) 0.0408(16) Uani 1 1 d . . . . .
H401 H 0.9298 0.2768 1.1514 0.049 Uiso 1 1 calc R . . . .
C402 C 0.5407(6) 0.3786(4) 1.1500(4) 0.053(2) Uani 1 1 d . . . . .
H402 H 0.5062 0.3832 1.1170 0.064 Uiso 1 1 calc R . . . .
C403 C 0.4824(7) 0.3912(6) 1.2024(5) 0.076(3) Uani 1 1 d . . . . .
H403 H 0.4090 0.4056 1.2047 0.091 Uiso 1 1 calc R . . . .
C404 C 0.5318(8) 0.3829(7) 1.2530(5) 0.094(4) Uani 1 1 d . . . . .
H404 H 0.4921 0.3933 1.2885 0.112 Uiso 1 1 calc R . . . .
C405 C 0.6361(8) 0.3600(6) 1.2507(4) 0.079(3) Uani 1 1 d . . . . .
H405 H 0.6681 0.3533 1.2854 0.094 Uiso 1 1 calc R . . . .
Ir1 Ir 0.89729(2) 0.29563(2) 1.01389(2) 0.03224(9) Uani 1 1 d . . . . .
N5 N 0.8234(4) 0.2327(3) 0.5451(3) 0.0378(13) Uani 1 1 d . . . . .
N6 N 0.6910(5) 0.1682(3) 0.6451(3) 0.0431(14) Uani 1 1 d . . . . .
C51 C 0.8096(6) 0.2488(4) 0.5970(4) 0.0454(17) Uani 1 1 d . . . . .
C52 C 0.8542(6) 0.2996(4) 0.5948(4) 0.052(2) Uani 1 1 d . . . . .
H52 H 0.8434 0.3098 0.6317 0.063 Uiso 1 1 calc R . . . .
C53 C 0.9148(6) 0.3354(4) 0.5388(4) 0.0492(19) Uani 1 1 d . . . . .
C54 C 0.9292(6) 0.3179(4) 0.4868(4) 0.0466(18) Uani 1 1 d . . . . .
H54 H 0.9700 0.3413 0.4477 0.056 Uiso 1 1 calc R . . . .
C55 C 0.8847(6) 0.2665(3) 0.4913(4) 0.0440(17) Uani 1 1 d . . . . .
H55 H 0.8977 0.2545 0.4553 0.053 Uiso 1 1 calc R . . . .
C56 C 0.7386(6) 0.2113(4) 0.6534(4) 0.0489(18) Uani 1 1 d . . . . .
C57 C 0.7201(7) 0.2191(5) 0.7112(4) 0.065(3) Uani 1 1 d . . . . .
H57 H 0.7552 0.2489 0.7156 0.078 Uiso 1 1 calc R . . . .
C58 C 0.6519(7) 0.1844(6) 0.7621(5) 0.075(3) Uani 1 1 d . . . . .
C59 C 0.6023(6) 0.1403(5) 0.7543(4) 0.054(2) Uani 1 1 d . . . . .
H59 H 0.5552 0.1152 0.7887 0.065 Uiso 1 1 calc R . . . .
C501 C 0.6228(6) 0.1336(4) 0.6948(3) 0.0443(17) Uani 1 1 d . . . . .
H501 H 0.5882 0.1041 0.6894 0.053 Uiso 1 1 calc R . . . .
C502 C 0.9559(7) 0.3932(4) 0.5350(5) 0.063(2) Uani 1 1 d . . . . .
H50A H 1.0114 0.4061 0.4966 0.075 Uiso 1 1 calc R . . . .
H50B H 0.9885 0.3828 0.5722 0.075 Uiso 1 1 calc R . . . .
C503 C 0.8676(9) 0.4485(5) 0.5330(6) 0.082(3) Uani 1 1 d . . . . .
H50C H 0.8333 0.4442 0.5770 0.099 Uiso 1 1 calc R . . . .
H50D H 0.9008 0.4884 0.5140 0.099 Uiso 1 1 calc R . . . .
C504 C 0.7825(8) 0.4553(4) 0.4971(5) 0.066(2) Uani 1 1 d . U . . .
C505 C 0.6823(8) 0.4369(4) 0.5283(5) 0.065(2) Uani 1 1 d . U . . .
H505 H 0.6667 0.4193 0.5732 0.079 Uiso 1 1 calc R . . . .
C506 C 0.6063(9) 0.4442(5) 0.4942(6) 0.076(2) Uani 1 1 d . U . . .
H506 H 0.5396 0.4303 0.5168 0.091 Uiso 1 1 calc R . . . .
C507 C 0.6198(8) 0.4685(4) 0.4343(5) 0.073(2) Uani 1 1 d D U . . .
C508 C 0.7237(10) 0.4876(5) 0.3980(5) 0.088(3) Uani 1 1 d D U . . .
C509 C 0.8029(7) 0.4804(4) 0.4308(4) 0.062(2) Uani 1 1 d D U . . .
C510 C 0.9076(11) 0.5003(6) 0.3980(6) 0.112(4) Uani 1 1 d D U . . .
H510 H 0.9596 0.4980 0.4209 0.134 Uiso 1 1 calc R . . . .
C511 C 0.9284(13) 0.5225(5) 0.3320(6) 0.133(4) Uani 1 1 d D U . . .
H511 H 0.9960 0.5346 0.3089 0.160 Uiso 1 1 calc R . . . .
C512 C 0.8468(14) 0.5269(6) 0.3001(6) 0.144(5) Uani 1 1 d D U . . .
C513 C 0.7389(12) 0.5109(5) 0.3331(5) 0.108(3) Uani 1 1 d D U . . .
C514 C 0.8658(19) 0.5478(7) 0.2340(6) 0.191(7) Uani 1 1 d D U . . .
H514 H 0.9339 0.5590 0.2110 0.229 Uiso 1 1 calc R . . . .
C515 C 0.788(2) 0.5526(9) 0.2010(9) 0.226(9) Uani 1 1 d D U . . .
H515 H 0.8042 0.5672 0.1561 0.271 Uiso 1 1 calc R . . . .
C516 C 0.685(2) 0.5361(8) 0.2328(7) 0.209(8) Uani 1 1 d D U . . .
H516 H 0.6333 0.5380 0.2097 0.251 Uiso 1 1 calc R . . . .
C517 C 0.6617(15) 0.5179(5) 0.2957(6) 0.138(5) Uani 1 1 d D U . . .
C518 C 0.5567(16) 0.5003(6) 0.3323(7) 0.144(5) Uani 1 1 d D U . . .
H518 H 0.4991 0.5032 0.3132 0.172 Uiso 1 1 calc R . . . .
C519 C 0.5502(13) 0.4806(5) 0.3928(6) 0.112(4) Uani 1 1 d D U . . .
H519 H 0.4806 0.4720 0.4151 0.134 Uiso 1 1 calc R . . . .
C520 C 0.6289(10) 0.2070(7) 0.8166(6) 0.044(4) Uani 0.65(2) 1 d . . P A 1
H52A H 0.5866 0.2492 0.8050 0.053 Uiso 0.65(2) 1 calc R . P A 1
H52B H 0.6965 0.2120 0.8246 0.053 Uiso 0.65(2) 1 calc R . P A 1
C521 C 0.5688(10) 0.1619(7) 0.8775(6) 0.041(4) Uani 0.65(2) 1 d . . P A 1
H52C H 0.6112 0.1198 0.8904 0.049 Uiso 0.65(2) 1 calc R . P A 1
H52D H 0.5009 0.1565 0.8703 0.049 Uiso 0.65(2) 1 calc R . P A 1
C20' C 0.645(2) 0.1602(16) 0.8421(11) 0.059(9) Uani 0.35(2) 1 d . . P A 2
H20A H 0.6396 0.1142 0.8635 0.071 Uiso 0.35(2) 1 calc R . P A 2
H20B H 0.7064 0.1708 0.8522 0.071 Uiso 0.35(2) 1 calc R . P A 2
C21' C 0.542(3) 0.201(2) 0.8581(12) 0.070(10) Uani 0.35(2) 1 d . . P A 2
H21A H 0.4788 0.1846 0.8563 0.084 Uiso 0.35(2) 1 calc R . P A 2
H21B H 0.5421 0.2460 0.8302 0.084 Uiso 0.35(2) 1 calc R . P A 2
C522 C 0.5478(7) 0.1903(6) 0.9306(4) 0.070(3) Uani 1 1 d . . . . .
C523 C 0.5785(7) 0.2464(5) 0.9263(4) 0.070(3) Uani 1 1 d . . . . .
H523 H 0.6113 0.2735 0.8863 0.084 Uiso 1 1 calc R . . . .
C524 C 0.5629(6) 0.2643(4) 0.9784(4) 0.0505(19) Uani 1 1 d . . . . .
H524 H 0.5816 0.3041 0.9729 0.061 Uiso 1 1 calc R . . . .
C525 C 0.5206(6) 0.2254(4) 1.0380(4) 0.0439(17) Uani 1 1 d . . . . .
C526 C 0.4900(5) 0.1664(4) 1.0443(4) 0.0427(17) Uani 1 1 d . . . . .
C527 C 0.5001(6) 0.1511(5) 0.9896(4) 0.056(2) Uani 1 1 d . . . . .
C528 C 0.4609(7) 0.0922(5) 1.0004(5) 0.071(3) Uani 1 1 d . . . . .
H528 H 0.4665 0.0800 0.9652 0.085 Uiso 1 1 calc R . . . .
C529 C 0.4177(6) 0.0544(5) 1.0575(5) 0.065(3) Uani 1 1 d . . . . .
H529 H 0.3914 0.0174 1.0612 0.078 Uiso 1 1 calc R . . . .
C530 C 0.4097(6) 0.0679(4) 1.1133(5) 0.058(2) Uani 1 1 d . . . . .
C531 C 0.4483(6) 0.1249(4) 1.1055(4) 0.0480(18) Uani 1 1 d . . . . .
C532 C 0.3648(7) 0.0294(5) 1.1736(6) 0.071(3) Uani 1 1 d . . . . .
H532 H 0.3366 -0.0076 1.1788 0.085 Uiso 1 1 calc R . . . .
C533 C 0.3609(7) 0.0449(5) 1.2263(5) 0.067(3) Uani 1 1 d . . . . .
H533 H 0.3308 0.0181 1.2671 0.081 Uiso 1 1 calc R . . . .
C534 C 0.3995(6) 0.0977(4) 1.2198(4) 0.058(2) Uani 1 1 d . . . . .
H534 H 0.3987 0.1064 1.2565 0.070 Uiso 1 1 calc R . . . .
C535 C 0.4410(5) 0.1400(4) 1.1598(4) 0.0430(17) Uani 1 1 d . . . . .
C536 C 0.4728(6) 0.1988(4) 1.1529(4) 0.0518(19) Uani 1 1 d . . . . .
H536 H 0.4676 0.2095 1.1890 0.062 Uiso 1 1 calc R . . . .
C537 C 0.5106(6) 0.2394(4) 1.0938(4) 0.0470(18) Uani 1 1 d . . . . .
H537 H 0.5310 0.2783 1.0896 0.056 Uiso 1 1 calc R . . . .
N7 N 0.8750(4) 0.0947(3) 0.5792(3) 0.0331(12) Uani 1 1 d . . . . .
C7 C 0.8137(5) 0.1499(3) 0.4713(3) 0.0362(15) Uani 1 1 d . . . . .
C71 C 0.9475(5) 0.0837(3) 0.5294(3) 0.0343(14) Uani 1 1 d . . . . .
C72 C 1.0318(5) 0.0359(3) 0.5437(3) 0.0358(14) Uani 1 1 d . . . . .
H72 H 1.0813 0.0264 0.5103 0.043 Uiso 1 1 calc R . . . .
C73 C 1.0443(6) 0.0021(3) 0.6060(3) 0.0391(15) Uani 1 1 d . . . . .
H73 H 1.1021 -0.0301 0.6150 0.047 Uiso 1 1 calc R . . . .
C74 C 0.9720(6) 0.0158(3) 0.6544(3) 0.0386(15) Uani 1 1 d . . . . .
H74 H 0.9799 -0.0060 0.6972 0.046 Uiso 1 1 calc R . . . .
C75 C 0.8891(6) 0.0611(3) 0.6397(3) 0.0395(16) Uani 1 1 d . . . . .
H75 H 0.8385 0.0698 0.6732 0.047 Uiso 1 1 calc R . . . .
C76 C 0.9193(5) 0.1210(3) 0.4673(3) 0.0327(13) Uani 1 1 d . . . . .
C77 C 0.9889(5) 0.1289(3) 0.4066(3) 0.0363(14) Uani 1 1 d . . . . .
C78 C 0.9425(6) 0.1578(3) 0.3514(3) 0.0375(15) Uani 1 1 d . . . . .
C79 C 0.8324(6) 0.1798(3) 0.3571(3) 0.0393(15) Uani 1 1 d . . . . .
H79 H 0.8007 0.1960 0.3207 0.047 Uiso 1 1 calc R . . . .
C701 C 0.7722(6) 0.1778(3) 0.4145(3) 0.0387(15) Uani 1 1 d . . . . .
H701 H 0.7002 0.1956 0.4167 0.046 Uiso 1 1 calc R . . . .
C702 C 1.0998(5) 0.1130(3) 0.3973(3) 0.0374(15) Uani 1 1 d . . . . .
H702 H 1.1333 0.0951 0.4330 0.045 Uiso 1 1 calc R . . . .
C703 C 1.1601(6) 0.1225(4) 0.3384(4) 0.0458(17) Uani 1 1 d . . . . .
H703 H 1.2346 0.1117 0.3338 0.055 Uiso 1 1 calc R . . . .
C704 C 1.1122(6) 0.1487(4) 0.2833(3) 0.052(2) Uani 1 1 d . . . . .
H704 H 1.1540 0.1540 0.2425 0.062 Uiso 1 1 calc R . . . .
C705 C 1.0067(6) 0.1658(4) 0.2908(3) 0.0451(17) Uani 1 1 d . . . . .
H705 H 0.9746 0.1835 0.2546 0.054 Uiso 1 1 calc R . . . .
N8 N 0.6128(4) 0.2115(3) 0.5218(3) 0.0325(12) Uani 1 1 d . . . . .
C8 C 0.6532(5) 0.0886(3) 0.5675(3) 0.0374(15) Uani 1 1 d . . . . .
C81 C 0.5385(5) 0.1806(3) 0.5174(3) 0.0380(15) Uani 1 1 d . . . . .
C82 C 0.4668(5) 0.2145(3) 0.4778(3) 0.0373(15) Uani 1 1 d . . . . .
H82 H 0.4164 0.1931 0.4733 0.045 Uiso 1 1 calc R . . . .
C83 C 0.4677(6) 0.2797(3) 0.4446(3) 0.0426(16) Uani 1 1 d . . . . .
H83 H 0.4200 0.3022 0.4165 0.051 Uiso 1 1 calc R . . . .
C84 C 0.5386(6) 0.3110(4) 0.4531(4) 0.0446(17) Uani 1 1 d . . . . .
H84 H 0.5382 0.3557 0.4330 0.054 Uiso 1 1 calc R . . . .
C85 C 0.6101(6) 0.2754(3) 0.4918(4) 0.0436(17) Uani 1 1 d . . . . .
H85 H 0.6596 0.2966 0.4976 0.052 Uiso 1 1 calc R . . . .
C86 C 0.5539(5) 0.1114(3) 0.5502(3) 0.0366(15) Uani 1 1 d . . . . .
C87 C 0.4800(5) 0.0685(3) 0.5602(3) 0.0376(15) Uani 1 1 d . . . . .
C88 C 0.5170(6) 0.0024(3) 0.5780(3) 0.0390(15) Uani 1 1 d . . . . .
C89 C 0.6197(6) -0.0191(4) 0.5910(3) 0.0408(16) Uani 1 1 d . . . . .
H89 H 0.6445 -0.0631 0.6019 0.049 Uiso 1 1 calc R . . . .
C801 C 0.6846(5) 0.0220(3) 0.5881(3) 0.0371(15) Uani 1 1 d . . . . .
H801 H 0.7515 0.0057 0.6002 0.044 Uiso 1 1 calc R . . . .
C802 C 0.3713(6) 0.0863(4) 0.5558(3) 0.0428(16) Uani 1 1 d . . . . .
H802 H 0.3422 0.1293 0.5486 0.051 Uiso 1 1 calc R . . . .
C803 C 0.3079(6) 0.0438(4) 0.5615(4) 0.0474(18) Uani 1 1 d . . . . .
H803 H 0.2363 0.0578 0.5569 0.057 Uiso 1 1 calc R . . . .
C804 C 0.3468(6) -0.0209(4) 0.5743(3) 0.0436(16) Uani 1 1 d . . . . .
H804 H 0.3031 -0.0502 0.5764 0.052 Uiso 1 1 calc R . . . .
C805 C 0.4480(6) -0.0404(4) 0.5835(3) 0.0424(16) Uani 1 1 d . . . . .
H805 H 0.4735 -0.0842 0.5941 0.051 Uiso 1 1 calc R . . . .
Ir2 Ir 0.74289(2) 0.15579(2) 0.55549(2) 0.03406(10) Uani 1 1 d . . . . .
F901 F 0.9759(5) -0.0292(3) 0.8717(4) 0.094(2) Uani 1 1 d . . . . .
F902 F 0.8632(5) 0.1113(3) 0.8120(3) 0.093(2) Uani 1 1 d . . . . .
F903 F 1.0241(6) 0.0606(4) 0.7936(4) 0.121(3) Uani 1 1 d . . . . .
F904 F 0.8138(5) 0.0219(4) 0.8902(3) 0.095(2) Uani 1 1 d . . . . .
F905 F 0.8798(6) 0.0197(3) 0.7942(3) 0.098(2) Uani 1 1 d . . . . .
F906 F 0.9555(5) 0.0620(3) 0.8900(3) 0.0875(19) Uani 1 1 d . . . . .
P901 P 0.91810(17) 0.04162(11) 0.84119(10) 0.0497(5) Uani 1 1 d . . . . .
F907 F 0.8522(8) 0.3370(6) 0.7200(5) 0.162(4) Uani 1 1 d . . . . .
F908 F 0.7073(12) 0.4493(4) 0.7418(5) 0.188(6) Uani 1 1 d . . . . .
F909 F 0.6976(8) 0.3730(6) 0.6991(5) 0.173(5) Uani 1 1 d . . . . .
F910 F 0.8430(8) 0.3986(4) 0.7761(4) 0.132(3) Uani 1 1 d . . . . .
F911 F 0.8346(16) 0.4350(7) 0.6735(5) 0.239(7) Uani 1 1 d . U . . .
F912 F 0.7164(8) 0.3456(4) 0.7974(3) 0.128(3) Uani 1 1 d . . . . .
P902 P 0.7654(5) 0.38785(16) 0.73656(15) 0.1177(16) Uani 1 1 d . U . . .
C901 C 0.7841(8) 0.0239(5) 0.2633(5) 0.072(3) Uani 1 1 d . . . . .
H90A H 0.7985 -0.0073 0.3046 0.087 Uiso 1 1 calc R . . . .
H90B H 0.8235 0.0068 0.2301 0.087 Uiso 1 1 calc R . . . .
Cl91 Cl 0.8299(2) 0.09466(14) 0.24975(13) 0.0798(7) Uani 1 1 d . . . . .
Cl92 Cl 0.64592(18) 0.03350(12) 0.26364(10) 0.0643(6) Uani 1 1 d . . . . .
C902 C 0.5144(14) 0.2371(10) 1.2957(13) 0.113(10) Uani 0.5 1 d D . P . .
H90C H 0.5081 0.2758 1.2578 0.135 Uiso 0.5 1 calc R . P . .
H90D H 0.5311 0.2496 1.3281 0.135 Uiso 0.5 1 calc R . P . .
Cl93 Cl 0.6164(5) 0.1849(3) 1.2762(3) 0.0880(17) Uani 0.5 1 d D . P . .
Cl94 Cl 0.3943(4) 0.2066(2) 1.3246(3) 0.0768(14) Uani 0.5 1 d D . P . .
C903 C 1.0315(18) 0.6394(16) 0.7016(13) 0.118(10) Uani 0.551(5) 1 d . . P B 1
H90E H 0.9899 0.6327 0.6752 0.142 Uiso 0.551(5) 1 calc R . P B 1
H90F H 1.0337 0.5999 0.7391 0.142 Uiso 0.551(5) 1 calc R . P B 1
Cl5 Cl 1.1627(7) 0.6436(3) 0.6581(3) 0.114(3) Uani 0.551(5) 1 d . . P B 1
Cl6 Cl 0.9717(7) 0.6854(3) 0.7236(5) 0.136(4) Uani 0.551(5) 1 d . . P B 1
C93' C 0.805(3) 0.5984(13) 0.8730(14) 0.129(15) Uani 0.449(5) 1 d D U P B 2
H93A H 0.7826 0.5713 0.9176 0.155 Uiso 0.449(5) 1 calc R . P B 2
H93B H 0.8714 0.6145 0.8700 0.155 Uiso 0.449(5) 1 calc R . P B 2
Cl5' Cl 0.8317(5) 0.5517(3) 0.8254(3) 0.0788(18) Uani 0.449(5) 1 d D U P B 2
Cl6' Cl 0.7112(6) 0.6604(4) 0.8528(4) 0.111(3) Uani 0.449(5) 1 d D U P B 2

loop_
_atom_site_aniso_label
_atom_site_aniso_U_11
_atom_site_aniso_U_22
_atom_site_aniso_U_33
_atom_site_aniso_U_23
_atom_site_aniso_U_13
_atom_site_aniso_U_12
N1 0.027(3) 0.037(3) 0.035(3) -0.014(2) 0.000(2) -0.005(2)
N2 0.029(3) 0.043(3) 0.042(3) -0.021(3) -0.003(2) -0.007(2)
C11 0.032(4) 0.035(3) 0.045(4) -0.016(3) -0.008(3) -0.004(3)
C12 0.030(4) 0.046(4) 0.050(4) -0.023(3) -0.002(3) -0.001(3)
C13 0.032(4) 0.039(4) 0.050(4) -0.018(3) -0.009(3) -0.003(3)
C14 0.033(4) 0.038(4) 0.041(4) -0.009(3) -0.005(3) -0.003(3)
C15 0.042(4) 0.042(4) 0.037(4) -0.015(3) -0.005(3) -0.003(3)
C16 0.031(4) 0.044(4) 0.041(4) -0.021(3) -0.003(3) -0.004(3)
C17 0.054(5) 0.056(5) 0.050(4) -0.030(4) 0.000(4) -0.017(4)
C18 0.065(6) 0.068(6) 0.048(4) -0.032(4) 0.006(4) -0.023(4)
C19 0.061(5) 0.064(5) 0.045(4) -0.027(4) 0.008(4) -0.030(4)
C101 0.043(4) 0.056(5) 0.038(4) -0.019(3) 0.004(3) -0.020(3)
C102 0.029(4) 0.037(4) 0.062(5) -0.019(3) -0.008(3) -0.001(3)
C103 0.030(4) 0.045(4) 0.069(5) -0.022(4) -0.007(3) -0.004(3)
C104 0.031(4) 0.040(4) 0.058(4) -0.020(3) -0.007(3) -0.001(3)
C105 0.043(4) 0.051(4) 0.043(4) -0.016(3) 0.006(3) -0.002(3)
C106 0.071(6) 0.053(5) 0.043(4) -0.026(4) 0.001(4) -0.009(4)
C107 0.060(5) 0.047(4) 0.045(4) -0.019(3) -0.005(4) -0.008(4)
C108 0.036(4) 0.046(4) 0.044(4) -0.019(3) -0.005(3) 0.000(3)
C109 0.033(4) 0.046(4) 0.042(4) -0.021(3) -0.005(3) 0.003(3)
C110 0.047(5) 0.052(5) 0.056(5) -0.032(4) -0.011(4) 0.001(4)
C111 0.055(5) 0.065(5) 0.050(4) -0.033(4) -0.012(4) 0.012(4)
C112 0.040(4) 0.055(5) 0.047(4) -0.015(4) -0.001(3) 0.005(3)
C113 0.036(4) 0.054(4) 0.042(4) -0.017(3) -0.003(3) 0.001(3)
C114 0.056(5) 0.085(7) 0.044(4) -0.022(4) -0.002(4) 0.013(5)
C115 0.059(6) 0.080(7) 0.046(5) 0.000(5) 0.001(4) -0.004(5)
C116 0.066(6) 0.064(6) 0.058(5) -0.004(4) -0.004(4) -0.014(5)
C117 0.052(5) 0.059(5) 0.054(5) -0.015(4) -0.001(4) -0.015(4)
C118 0.112(9) 0.052(5) 0.071(6) -0.016(5) -0.015(6) -0.039(6)
C119 0.108(8) 0.046(5) 0.061(5) -0.028(4) -0.004(5) -0.024(5)
C120 0.060(5) 0.070(6) 0.059(5) -0.033(4) -0.008(4) -0.019(4)
C121 0.044(5) 0.086(6) 0.064(5) -0.045(5) -0.009(4) -0.009(4)
C122 0.040(4) 0.078(6) 0.063(5) -0.044(5) -0.013(4) 0.003(4)
C123 0.037(4) 0.068(5) 0.043(4) -0.025(4) -0.006(3) 0.004(4)
C124 0.045(4) 0.050(4) 0.046(4) -0.023(3) -0.006(3) -0.006(3)
C125 0.033(4) 0.044(4) 0.054(4) -0.027(3) -0.011(3) 0.003(3)
C126 0.028(4) 0.042(4) 0.059(4) -0.031(3) -0.009(3) 0.010(3)
C127 0.030(4) 0.062(5) 0.061(5) -0.039(4) -0.002(3) 0.001(3)
C128 0.045(5) 0.070(6) 0.080(6) -0.057(5) -0.014(4) 0.004(4)
C129 0.048(5) 0.048(5) 0.087(7) -0.034(5) -0.002(4) -0.003(4)
C130 0.038(4) 0.058(5) 0.083(6) -0.038(5) -0.005(4) 0.006(4)
C131 0.028(4) 0.041(4) 0.071(5) -0.021(4) -0.009(3) 0.001(3)
C132 0.038(4) 0.036(4) 0.090(7) -0.014(4) 0.003(4) 0.000(3)
C133 0.061(6) 0.046(5) 0.063(5) -0.015(4) 0.002(4) -0.002(4)
C134 0.045(5) 0.050(5) 0.063(5) -0.016(4) -0.003(4) 0.000(4)
C135 0.035(4) 0.040(4) 0.054(4) -0.014(3) -0.004(3) 0.001(3)
C136 0.039(4) 0.052(4) 0.050(4) -0.023(3) -0.011(3) 0.001(3)
C137 0.037(4) 0.045(4) 0.045(4) -0.023(3) -0.004(3) -0.006(3)
N3 0.024(3) 0.041(3) 0.038(3) -0.019(2) -0.009(2) 0.005(2)
C3 0.033(4) 0.041(4) 0.035(3) -0.018(3) 0.002(3) -0.003(3)
C31 0.032(4) 0.044(4) 0.041(4) -0.022(3) -0.007(3) 0.002(3)
C32 0.030(4) 0.052(4) 0.046(4) -0.024(3) -0.007(3) 0.002(3)
C33 0.039(4) 0.048(4) 0.040(4) -0.018(3) -0.006(3) 0.005(3)
C34 0.044(4) 0.038(4) 0.041(4) -0.015(3) -0.003(3) 0.003(3)
C35 0.040(4) 0.038(4) 0.043(4) -0.016(3) -0.005(3) -0.004(3)
C36 0.036(4) 0.045(4) 0.043(4) -0.027(3) -0.004(3) -0.001(3)
C37 0.032(4) 0.044(4) 0.052(4) -0.024(3) -0.008(3) -0.008(3)
C38 0.038(4) 0.045(4) 0.060(5) -0.023(3) -0.011(3) -0.005(3)
C39 0.049(5) 0.038(4) 0.060(5) -0.017(3) -0.016(4) -0.007(3)
C301 0.032(4) 0.045(4) 0.047(4) -0.018(3) -0.010(3) -0.004(3)
C302 0.036(4) 0.050(4) 0.064(5) -0.028(4) -0.006(3) -0.005(3)
C303 0.035(4) 0.059(5) 0.091(7) -0.033(5) -0.013(4) -0.004(4)
C304 0.038(5) 0.063(6) 0.096(7) -0.035(5) -0.007(4) -0.016(4)
C305 0.052(5) 0.040(4) 0.083(6) -0.024(4) -0.013(4) -0.013(4)
N4 0.015(2) 0.039(3) 0.036(3) -0.012(2) -0.009(2) 0.000(2)
C4 0.042(4) 0.030(3) 0.041(4) -0.010(3) -0.009(3) -0.007(3)
C41 0.031(3) 0.039(4) 0.043(4) -0.018(3) -0.005(3) -0.009(3)
C42 0.033(4) 0.044(4) 0.057(4) -0.025(3) -0.009(3) 0.000(3)
C43 0.033(4) 0.043(4) 0.065(5) -0.023(4) -0.013(3) 0.005(3)
C44 0.045(4) 0.050(4) 0.046(4) -0.013(3) -0.017(3) -0.004(3)
C45 0.035(4) 0.047(4) 0.039(4) -0.016(3) -0.005(3) -0.009(3)
C46 0.036(4) 0.036(4) 0.044(4) -0.017(3) 0.000(3) -0.011(3)
C47 0.040(4) 0.045(4) 0.044(4) -0.020(3) 0.005(3) -0.014(3)
C48 0.050(5) 0.061(5) 0.044(4) -0.028(4) 0.006(3) -0.011(4)
C49 0.061(5) 0.065(5) 0.034(4) -0.020(4) -0.003(3) -0.014(4)
C401 0.043(4) 0.042(4) 0.037(4) -0.014(3) -0.009(3) -0.004(3)
C402 0.043(4) 0.062(5) 0.057(5) -0.029(4) 0.006(4) -0.014(4)
C403 0.042(5) 0.121(9) 0.069(6) -0.050(6) 0.014(4) -0.016(5)
C404 0.052(6) 0.163(12) 0.074(7) -0.071(8) 0.020(5) -0.013(7)
C405 0.067(7) 0.124(9) 0.050(5) -0.043(6) 0.003(4) -0.017(6)
Ir1 0.02915(16) 0.03566(16) 0.03348(15) -0.01508(11) -0.00418(10) -0.00375(11)
N5 0.026(3) 0.038(3) 0.056(4) -0.024(3) -0.012(3) 0.002(2)
N6 0.033(3) 0.053(4) 0.049(3) -0.027(3) -0.010(3) 0.005(3)
C51 0.030(4) 0.054(4) 0.060(5) -0.031(4) -0.010(3) 0.001(3)
C52 0.037(4) 0.061(5) 0.076(6) -0.044(4) -0.020(4) 0.007(4)
C53 0.038(4) 0.043(4) 0.075(5) -0.031(4) -0.019(4) 0.006(3)
C54 0.035(4) 0.042(4) 0.065(5) -0.022(4) -0.011(3) 0.000(3)
C55 0.035(4) 0.043(4) 0.055(4) -0.025(3) -0.004(3) 0.000(3)
C56 0.039(4) 0.062(5) 0.059(5) -0.041(4) -0.013(3) 0.008(4)
C57 0.042(5) 0.107(8) 0.072(6) -0.065(6) 0.006(4) -0.017(5)
C58 0.047(5) 0.134(10) 0.075(6) -0.075(7) -0.002(4) -0.013(6)
C59 0.035(4) 0.079(6) 0.050(4) -0.032(4) -0.001(3) 0.003(4)
C501 0.031(4) 0.065(5) 0.040(4) -0.026(3) -0.005(3) 0.001(3)
C502 0.050(5) 0.053(5) 0.103(7) -0.042(5) -0.022(5) -0.003(4)
C503 0.093(8) 0.055(6) 0.134(10) -0.058(6) -0.065(7) 0.020(5)
C504 0.070(5) 0.056(5) 0.075(5) -0.032(4) -0.009(4) -0.001(4)
C505 0.066(5) 0.060(5) 0.066(5) -0.022(4) -0.011(4) 0.000(4)
C506 0.079(6) 0.057(6) 0.098(6) -0.037(5) -0.030(5) 0.011(5)
C507 0.089(6) 0.042(5) 0.097(5) -0.035(5) -0.033(5) 0.011(4)
C508 0.150(8) 0.044(5) 0.071(5) -0.023(4) -0.028(5) -0.003(6)
C509 0.086(6) 0.033(4) 0.063(4) -0.024(4) 0.008(4) -0.008(4)
C510 0.144(9) 0.076(8) 0.122(7) -0.065(7) 0.036(7) -0.043(8)
C511 0.204(11) 0.063(7) 0.112(8) -0.051(7) 0.080(7) -0.066(9)
C512 0.270(14) 0.074(8) 0.088(7) -0.051(7) 0.047(7) -0.078(11)
C513 0.217(10) 0.042(5) 0.066(5) -0.033(5) -0.008(5) -0.011(7)
C514 0.39(2) 0.071(9) 0.074(7) -0.046(8) 0.065(9) -0.051(14)
C515 0.51(3) 0.074(11) 0.074(10) -0.040(9) -0.013(9) -0.020(18)
C516 0.49(3) 0.067(9) 0.093(8) -0.026(9) -0.101(11) -0.039(17)
C517 0.306(14) 0.040(6) 0.089(7) -0.022(6) -0.088(7) -0.004(10)
C518 0.273(13) 0.048(7) 0.154(9) -0.043(8) -0.127(10) 0.005(10)
C519 0.190(10) 0.038(5) 0.126(8) -0.033(6) -0.085(8) 0.021(7)
C520 0.044(7) 0.062(10) 0.031(7) -0.025(7) 0.007(5) -0.016(6)
C521 0.033(7) 0.049(8) 0.035(7) -0.010(6) 0.002(5) -0.011(5)
C20' 0.057(17) 0.07(2) 0.029(12) -0.002(12) -0.012(11) 0.001(13)
C21' 0.09(2) 0.09(3) 0.036(14) -0.025(15) -0.030(14) 0.011(19)
C522 0.044(5) 0.126(9) 0.057(5) -0.050(6) 0.004(4) -0.030(5)
C523 0.054(5) 0.113(8) 0.047(5) -0.027(5) 0.004(4) -0.038(6)
C524 0.040(4) 0.063(5) 0.051(4) -0.020(4) -0.006(3) -0.013(4)
C525 0.029(4) 0.058(5) 0.049(4) -0.025(4) -0.005(3) -0.004(3)
C526 0.025(3) 0.060(5) 0.050(4) -0.030(4) -0.003(3) -0.002(3)
C527 0.028(4) 0.089(6) 0.065(5) -0.049(5) 0.006(3) -0.014(4)
C528 0.040(5) 0.105(8) 0.101(8) -0.082(7) -0.003(5) -0.005(5)
C529 0.027(4) 0.069(6) 0.107(8) -0.045(6) -0.003(4) -0.009(4)
C530 0.035(4) 0.056(5) 0.090(7) -0.039(5) -0.014(4) 0.003(4)
C531 0.026(4) 0.056(5) 0.062(5) -0.024(4) -0.006(3) 0.001(3)
C532 0.037(5) 0.054(5) 0.111(8) -0.020(5) -0.008(5) -0.008(4)
C533 0.053(5) 0.054(5) 0.073(6) -0.010(5) 0.001(4) 0.000(4)
C534 0.035(4) 0.063(5) 0.059(5) -0.010(4) -0.002(4) 0.000(4)
C535 0.023(3) 0.051(4) 0.050(4) -0.019(3) 0.001(3) -0.001(3)
C536 0.031(4) 0.070(5) 0.063(5) -0.038(4) -0.003(3) 0.000(4)
C537 0.032(4) 0.053(5) 0.056(4) -0.025(4) -0.001(3) -0.002(3)
N7 0.023(3) 0.038(3) 0.040(3) -0.015(2) -0.011(2) 0.001(2)
C7 0.033(4) 0.037(4) 0.043(4) -0.017(3) -0.011(3) -0.003(3)
C71 0.029(3) 0.037(3) 0.042(4) -0.018(3) -0.008(3) -0.005(3)
C72 0.031(3) 0.039(4) 0.041(4) -0.019(3) -0.006(3) -0.004(3)
C73 0.035(4) 0.040(4) 0.044(4) -0.014(3) -0.014(3) -0.003(3)
C74 0.039(4) 0.040(4) 0.037(3) -0.007(3) -0.013(3) -0.009(3)
C75 0.038(4) 0.047(4) 0.034(3) -0.012(3) -0.009(3) -0.010(3)
C76 0.033(3) 0.030(3) 0.040(3) -0.018(3) -0.007(3) -0.005(3)
C77 0.037(4) 0.034(3) 0.042(4) -0.018(3) -0.007(3) -0.003(3)
C78 0.038(4) 0.038(4) 0.039(3) -0.016(3) -0.008(3) -0.003(3)
C79 0.047(4) 0.034(3) 0.040(4) -0.012(3) -0.014(3) -0.003(3)
C701 0.034(4) 0.039(4) 0.043(4) -0.017(3) -0.006(3) -0.003(3)
C702 0.036(4) 0.040(4) 0.038(3) -0.017(3) -0.010(3) 0.003(3)
C703 0.035(4) 0.051(4) 0.052(4) -0.024(3) -0.007(3) 0.004(3)
C704 0.047(5) 0.062(5) 0.035(4) -0.014(3) 0.002(3) -0.001(4)
C705 0.047(4) 0.051(4) 0.037(4) -0.017(3) -0.008(3) -0.001(3)
N8 0.015(2) 0.042(3) 0.042(3) -0.020(2) -0.007(2) 0.006(2)
C8 0.032(4) 0.050(4) 0.029(3) -0.017(3) 0.005(3) -0.010(3)
C81 0.030(4) 0.048(4) 0.038(3) -0.018(3) -0.004(3) -0.006(3)
C82 0.031(4) 0.043(4) 0.037(3) -0.012(3) -0.007(3) -0.005(3)
C83 0.041(4) 0.039(4) 0.043(4) -0.012(3) -0.006(3) -0.001(3)
C84 0.034(4) 0.041(4) 0.053(4) -0.014(3) -0.007(3) 0.002(3)
C85 0.036(4) 0.042(4) 0.056(4) -0.026(3) -0.002(3) -0.003(3)
C86 0.033(4) 0.039(4) 0.034(3) -0.014(3) -0.002(3) -0.001(3)
C87 0.035(4) 0.046(4) 0.030(3) -0.013(3) -0.001(3) -0.009(3)
C88 0.037(4) 0.049(4) 0.032(3) -0.015(3) -0.004(3) -0.010(3)
C89 0.041(4) 0.045(4) 0.036(3) -0.016(3) -0.004(3) -0.004(3)
C801 0.034(4) 0.040(4) 0.037(3) -0.016(3) -0.008(3) 0.002(3)
C802 0.036(4) 0.048(4) 0.043(4) -0.017(3) -0.001(3) -0.007(3)
C803 0.036(4) 0.053(5) 0.052(4) -0.020(4) -0.003(3) -0.008(3)
C804 0.037(4) 0.050(4) 0.043(4) -0.017(3) -0.001(3) -0.010(3)
C805 0.047(4) 0.045(4) 0.034(3) -0.014(3) -0.001(3) -0.012(3)
Ir2 0.02868(16) 0.03875(16) 0.03755(16) -0.01816(11) -0.00553(11) -0.00167(11)
F901 0.102(5) 0.045(3) 0.144(6) -0.036(3) -0.038(4) -0.007(3)
F902 0.100(5) 0.063(4) 0.124(5) -0.023(3) -0.059(4) -0.002(3)
F903 0.079(5) 0.118(6) 0.134(6) -0.044(5) 0.053(4) -0.039(4)
F904 0.061(4) 0.147(6) 0.063(3) -0.025(4) 0.011(3) -0.036(4)
F905 0.140(6) 0.110(5) 0.067(4) -0.047(4) -0.015(4) -0.041(5)
F906 0.077(4) 0.091(4) 0.134(5) -0.079(4) -0.057(4) 0.028(3)
P901 0.0470(12) 0.0538(12) 0.0498(11) -0.0238(9) 0.0039(9) -0.0147(9)
F907 0.158(8) 0.242(12) 0.170(9) -0.166(9) -0.048(7) 0.007(8)
F908 0.334(17) 0.084(6) 0.130(8) -0.046(5) -0.042(9) 0.028(8)
F909 0.158(9) 0.262(13) 0.187(9) -0.180(10) -0.099(8) 0.070(8)
F910 0.182(9) 0.152(8) 0.097(5) -0.073(5) -0.003(5) -0.065(7)
F911 0.43(2) 0.185(12) 0.102(7) -0.019(7) -0.040(9) -0.112(13)
F912 0.179(8) 0.132(7) 0.084(5) -0.036(4) 0.010(5) -0.091(6)
P902 0.245(5) 0.0652(19) 0.0599(17) -0.0256(14) -0.050(2) -0.023(2)
C901 0.061(6) 0.087(7) 0.088(7) -0.050(6) -0.022(5) 0.000(5)
Cl91 0.0822(18) 0.0917(19) 0.0754(16) -0.0286(14) -0.0239(13) -0.0226(14)
Cl92 0.0595(13) 0.0872(16) 0.0554(12) -0.0391(11) 0.0023(9) -0.0170(11)
C902 0.14(3) 0.11(2) 0.100(19) -0.058(16) 0.030(17) -0.061(19)
Cl93 0.070(3) 0.094(4) 0.090(4) -0.005(3) -0.030(3) -0.025(3)
Cl94 0.071(3) 0.064(3) 0.081(3) -0.026(2) 0.006(2) -0.005(2)
C903 0.089(16) 0.20(3) 0.14(2) -0.14(2) -0.052(15) 0.028(17)
Cl5 0.195(8) 0.071(3) 0.101(4) -0.038(3) -0.066(5) -0.005(4)
Cl6 0.155(7) 0.066(3) 0.210(8) -0.016(4) -0.123(7) -0.018(4)
C93' 0.19(3) 0.12(2) 0.13(2) -0.086(18) -0.14(2) 0.09(2)
Cl5' 0.086(4) 0.068(3) 0.082(4) -0.025(3) -0.023(3) -0.004(3)
Cl6' 0.090(5) 0.123(6) 0.178(8) -0.104(6) -0.081(5) 0.034(4)

loop_
_atom_type_symbol
_atom_type_description
_atom_type_scat_dispersion_real
_atom_type_scat_dispersion_imag
_atom_type_scat_source
C C 0.0033 0.0016 'International Tables Vol C Tables 4.2.6.8 and 6.1.1.4'
H H 0.0000 0.0000 'International Tables Vol C Tables 4.2.6.8 and 6.1.1.4'
Cl Cl 0.1484 0.1585 'International Tables Vol C Tables 4.2.6.8 and 6.1.1.4'
F F 0.0171 0.0103 'International Tables Vol C Tables 4.2.6.8 and 6.1.1.4'
Ir Ir -1.4442 7.9887 'International Tables Vol C Tables 4.2.6.8 and 6.1.1.4'
N N 0.0061 0.0033 'International Tables Vol C Tables 4.2.6.8 and 6.1.1.4'
P P 0.1023 0.0942 'International Tables Vol C Tables 4.2.6.8 and 6.1.1.4'

loop_
_geom_angle_atom_site_label_1
_geom_angle_atom_site_label_2
_geom_angle_atom_site_label_3
_geom_angle
C11 N1 Ir1 115.5(4)
C15 N1 C11 119.1(6)
C15 N1 Ir1 125.2(5)
C16 N2 C101 117.7(6)
C16 N2 Ir1 116.5(4)
C101 N2 Ir1 125.6(5)
N1 C11 C12 121.1(6)
N1 C11 C16 115.9(6)
C12 C11 C16 123.0(6)
C11 C12 H12 119.6
C11 C12 C13 120.8(7)
C13 C12 H12 119.6
C12 C13 C14 117.3(7)
C12 C13 C102 121.8(7)
C14 C13 C102 120.8(6)
C13 C14 H14 120.7
C15 C14 C13 118.7(6)
C15 C14 H14 120.7
N1 C15 C14 123.0(7)
N1 C15 H15 118.5
C14 C15 H15 118.5
N2 C16 C11 115.4(6)
N2 C16 C17 121.9(7)
C17 C16 C11 122.7(7)
C16 C17 H17 120.0
C16 C17 C18 120.1(7)
C18 C17 H17 120.0
C17 C18 C120 117.7(7)
C19 C18 C17 117.9(7)
C19 C18 C120 124.3(7)
C18 C19 H19 120.2
C18 C19 C101 119.6(7)
C101 C19 H19 120.2
N2 C101 C19 122.8(7)
N2 C101 H101 118.6
C19 C101 H101 118.6
C13 C102 H10A 109.7
C13 C102 H10B 109.7
C13 C102 C103 110.0(6)
H10A C102 H10B 108.2
C103 C102 H10A 109.7
C103 C102 H10B 109.7
C102 C103 H10C 109.2
C102 C103 H10D 109.2
H10C C103 H10D 107.9
C104 C103 C102 112.1(6)
C104 C103 H10C 109.2
C104 C103 H10D 109.2
C105 C104 C103 118.2(7)
C109 C104 C103 122.3(7)
C109 C104 C105 119.4(7)
C104 C105 H105 119.5
C106 C105 C104 121.0(7)
C106 C105 H105 119.5
C105 C106 H106 119.8
C105 C106 C107 120.5(7)
C107 C106 H106 119.8
C106 C107 C108 119.6(7)
C106 C107 C119 122.3(8)
C108 C107 C119 118.1(7)
C107 C108 C109 120.2(7)
C107 C108 C113 120.5(7)
C109 C108 C113 119.4(7)
C104 C109 C108 119.3(7)
C104 C109 C110 122.9(7)
C108 C109 C110 117.8(7)
C109 C110 H110 119.0
C111 C110 C109 122.0(8)
C111 C110 H110 119.0
C110 C111 H111 119.3
C110 C111 C112 121.3(8)
C112 C111 H111 119.3
C111 C112 C113 119.2(7)
C111 C112 C114 122.5(8)
C113 C112 C114 118.2(9)
C112 C113 C108 120.3(7)
C112 C113 C117 119.8(7)
C117 C113 C108 120.0(7)
C112 C114 H114 119.6
C115 C114 C112 120.8(9)
C115 C114 H114 119.6
C114 C115 H115 119.8
C116 C115 C114 120.4(8)
C116 C115 H115 119.8
C115 C116 H116 119.0
C115 C116 C117 121.9(10)
C117 C116 H116 119.0
C113 C117 C118 117.3(7)
C116 C117 C113 118.9(9)
C116 C117 C118 123.8(9)
C117 C118 H118 118.8
C119 C118 C117 122.5(8)
C119 C118 H118 118.8
C107 C119 H119 119.1
C118 C119 C107 121.7(8)
C118 C119 H119 119.1
C18 C120 H12A 108.0
C18 C120 H12B 108.0
H12A C120 H12B 107.2
C121 C120 C18 117.4(7)
C121 C120 H12A 108.0
C121 C120 H12B 108.0
C120 C121 H12C 108.6
C120 C121 H12D 108.6
C120 C121 C122 114.5(8)
H12C C121 H12D 107.6
C122 C121 H12C 108.6
C122 C121 H12D 108.6
C123 C122 C121 120.9(8)
C127 C122 C121 118.7(8)
C127 C122 C123 120.3(7)
C122 C123 H123 119.8
C124 C123 C122 120.3(8)
C124 C123 H123 119.8
C123 C124 H124 119.4
C123 C124 C125 121.3(8)
C125 C124 H124 119.4
C124 C125 C126 118.4(7)
C124 C125 C137 122.8(7)
C126 C125 C137 118.8(7)
C127 C126 C125 120.6(7)
C131 C126 C125 118.8(7)
C131 C126 C127 120.6(7)
C122 C127 C126 119.0(7)
C122 C127 C128 124.3(7)
C126 C127 C128 116.7(7)
C127 C128 H128 119.3
C129 C128 C127 121.5(8)
C129 C128 H128 119.3
C128 C129 H129 118.8
C128 C129 C130 122.5(9)
C130 C129 H129 118.8
C129 C130 C131 118.2(9)
C129 C130 C132 123.7(9)
C132 C130 C131 118.0(9)
C126 C131 C130 120.3(8)
C126 C131 C135 121.7(7)
C135 C131 C130 118.0(8)
C130 C132 H132 118.7
C133 C132 C130 122.5(9)
C133 C132 H132 118.7
C132 C133 H133 120.3
C132 C133 C134 119.5(8)
C134 C133 H133 120.3
C133 C134 H134 119.5
C133 C134 C135 121.1(9)
C135 C134 H134 119.5
C131 C135 C136 118.0(7)
C134 C135 C131 120.8(8)
C134 C135 C136 121.2(8)
C135 C136 H136 119.2
C137 C136 C135 121.5(7)
C137 C136 H136 119.2
C125 C137 H137 119.4
C136 C137 C125 121.2(7)
C136 C137 H137 119.4
C31 N3 Ir1 115.8(4)
C35 N3 C31 120.5(6)
C35 N3 Ir1 123.3(5)
C36 C3 C301 117.4(6)
C36 C3 Ir1 115.5(5)
C301 C3 Ir1 127.0(5)
N3 C31 C32 119.1(6)
N3 C31 C36 113.9(6)
C32 C31 C36 126.7(7)
C31 C32 H32 120.1
C33 C32 C31 119.7(7)
C33 C32 H32 120.1
C32 C33 H33 119.7
C32 C33 C34 120.6(7)
C34 C33 H33 119.7
C33 C34 H34 121.2
C35 C34 C33 117.6(7)
C35 C34 H34 121.2
N3 C35 C34 122.4(7)
N3 C35 H35 118.8
C34 C35 H35 118.8
C3 C36 C31 113.4(6)
C3 C36 C37 121.6(7)
C37 C36 C31 125.0(6)
C36 C37 C302 124.9(7)
C38 C37 C36 118.2(6)
C38 C37 C302 116.6(7)
C39 C38 C37 118.9(7)
C305 C38 C37 120.3(7)
C305 C38 C39 120.6(7)
C38 C39 H39 119.5
C301 C39 C38 120.9(7)
C301 C39 H39 119.5
C3 C301 H301 119.1
C39 C301 C3 121.8(7)
C39 C301 H301 119.1
C37 C302 H302 119.3
C303 C302 C37 121.5(8)
C303 C302 H302 119.3
C302 C303 H303 120.0
C302 C303 C304 119.9(8)
C304 C303 H303 120.0
C303 C304 H304 119.6
C305 C304 C303 120.8(8)
C305 C304 H304 119.6
C38 C305 H305 119.7
C304 C305 C38 120.7(8)
C304 C305 H305 119.7
C41 N4 Ir1 115.7(4)
C45 N4 C41 121.0(6)
C45 N4 Ir1 122.9(5)
C46 C4 Ir1 115.5(5)
C401 C4 C46 117.0(7)
C401 C4 Ir1 127.5(6)
N4 C41 C42 118.1(6)
N4 C41 C46 114.6(6)
C42 C41 C46 126.8(6)
C41 C42 H42 119.6
C43 C42 C41 120.8(7)
C43 C42 H42 119.6
C42 C43 H43 120.1
C44 C43 C42 119.7(7)
C44 C43 H43 120.1
C43 C44 H44 120.8
C43 C44 C45 118.5(7)
C45 C44 H44 120.8
N4 C45 C44 121.8(7)
N4 C45 H45 119.1
C44 C45 H45 119.1
C4 C46 C41 112.9(6)
C4 C46 C47 121.9(7)
C47 C46 C41 124.8(7)
C48 C47 C46 116.7(7)
C402 C47 C46 125.5(7)
C402 C47 C48 117.7(7)
C49 C48 C47 119.5(7)
C49 C48 C405 121.0(8)
C405 C48 C47 119.4(8)
C48 C49 H49 118.8
C401 C49 C48 122.4(7)
C401 C49 H49 118.8
C4 C401 H401 119.3
C49 C401 C4 121.4(7)
C49 C401 H401 119.3
C47 C402 H402 119.1
C403 C402 C47 121.7(9)
C403 C402 H402 119.1
C402 C403 H403 120.0
C402 C403 C404 120.1(9)
C404 C403 H403 120.0
C403 C404 H404 120.0
C405 C404 C403 119.9(9)
C405 C404 H404 120.0
C48 C405 H405 119.6
C404 C405 C48 120.9(9)
C404 C405 H405 119.6
N2 Ir1 N1 76.2(2)
N3 Ir1 N1 94.4(2)
N3 Ir1 N2 90.1(2)
N3 Ir1 N4 173.2(2)
C3 Ir1 N1 170.7(2)
C3 Ir1 N2 96.3(2)
C3 Ir1 N3 80.0(3)
C3 Ir1 N4 95.3(3)
N4 Ir1 N1 90.9(2)
N4 Ir1 N2 95.3(2)
C4 Ir1 N1 99.4(2)
C4 Ir1 N2 173.4(2)
C4 Ir1 N3 95.1(3)
C4 Ir1 C3 88.6(3)
C4 Ir1 N4 79.8(3)
C51 N5 Ir2 116.7(5)
C55 N5 C51 118.1(6)
C55 N5 Ir2 125.2(5)
C56 N6 Ir2 115.8(5)
C501 N6 C56 118.6(7)
C501 N6 Ir2 125.4(5)
N5 C51 C52 121.4(7)
N5 C51 C56 115.0(7)
C52 C51 C56 123.4(7)
C51 C52 H52 119.8
C51 C52 C53 120.3(8)
C53 C52 H52 119.8
C52 C53 C502 120.3(8)
C54 C53 C52 117.4(7)
C54 C53 C502 122.2(8)
C53 C54 H54 119.8
C55 C54 C53 120.4(8)
C55 C54 H54 119.8
N5 C55 C54 122.3(7)
N5 C55 H55 118.8
C54 C55 H55 118.8
N6 C56 C51 115.9(7)
N6 C56 C57 121.5(8)
C57 C56 C51 122.6(8)
C56 C57 H57 119.5
C58 C57 C56 120.9(9)
C58 C57 H57 119.5
C57 C58 C59 118.2(8)
C57 C58 C520 112.7(10)
C57 C58 C20' 132.2(13)
C59 C58 C520 128.4(9)
C59 C58 C20' 105.1(14)
C58 C59 H59 120.3
C58 C59 C501 119.5(8)
C501 C59 H59 120.3
N6 C501 C59 121.3(8)
N6 C501 H501 119.3
C59 C501 H501 119.3
C53 C502 H50A 109.3
C53 C502 H50B 109.3
C53 C502 C503 111.7(7)
H50A C502 H50B 107.9
C503 C502 H50A 109.3
C503 C502 H50B 109.3
C502 C503 H50C 108.1
C502 C503 H50D 108.1
H50C C503 H50D 107.3
C504 C503 C502 117.0(8)
C504 C503 H50C 108.1
C504 C503 H50D 108.1
C505 C504 C503 121.6(10)
C505 C504 C509 118.4(9)
C509 C504 C503 120.0(10)
C504 C505 H505 119.9
C506 C505 C504 120.1(10)
C506 C505 H505 119.9
C505 C506 H506 118.0
C507 C506 C505 124.0(12)
C507 C506 H506 118.0
C506 C507 C508 119.2(10)
C506 C507 C519 130.9(13)
C519 C507 C508 109.9(12)
C509 C508 C507 118.5(9)
C513 C508 C507 118.6(11)
C513 C508 C509 122.9(12)
C504 C509 C510 118.5(10)
C508 C509 C504 119.8(9)
C508 C509 C510 121.7(10)
C509 C510 H510 121.1
C511 C510 C509 117.8(13)
C511 C510 H510 121.1
C510 C511 H511 120.6
C510 C511 C512 118.8(13)
C512 C511 H511 120.6
C511 C512 C513 123.5(12)
C514 C512 C511 120.2(16)
C514 C512 C513 116.4(16)
C508 C513 C512 115.2(12)
C508 C513 C517 126.1(13)
C517 C513 C512 118.7(12)
C512 C514 H514 119.0
C515 C514 C512 122.0(19)
C515 C514 H514 119.0
C514 C515 H515 119.2
C514 C515 C516 121.6(18)
C516 C515 H515 119.2
C515 C516 H516 120.7
C517 C516 C515 119(2)
C517 C516 H516 120.7
C513 C517 C518 115.1(12)
C516 C517 C513 122.7(18)
C516 C517 C518 122.1(17)
C517 C518 H518 123.1
C519 C518 C517 113.7(15)
C519 C518 H518 123.1
C507 C519 H519 111.8
C518 C519 C507 136.4(17)
C518 C519 H519 111.8
C58 C520 H52A 108.9
C58 C520 H52B 108.9
C58 C520 C521 113.3(11)
H52A C520 H52B 107.7
C521 C520 H52A 108.9
C521 C520 H52B 108.9
C520 C521 H52C 109.9
C520 C521 H52D 109.9
C520 C521 C522 109.0(10)
H52C C521 H52D 108.3
C522 C521 H52C 109.9
C522 C521 H52D 109.9
C58 C20' H20A 112.1
C58 C20' H20B 112.1
H20A C20' H20B 109.7
C21' C20' C58 98.4(18)
C21' C20' H20A 112.1
C21' C20' H20B 112.1
C20' C21' H21A 112.0
C20' C21' H21B 112.0
C20' C21' C522 99(2)
H21A C21' H21B 109.7
C522 C21' H21A 112.0
C522 C21' H21B 112.0
C523 C522 C521 127.5(9)
C523 C522 C21' 104.7(17)
C523 C522 C527 118.2(8)
C527 C522 C521 114.1(10)
C527 C522 C21' 133.2(16)
C522 C523 H523 118.9
C524 C523 C522 122.2(8)
C524 C523 H523 118.9
C523 C524 H524 119.4
C525 C524 C523 121.2(8)
C525 C524 H524 119.4
C524 C525 C526 117.9(7)
C524 C525 C537 123.3(8)
C537 C525 C526 118.8(7)
C527 C526 C525 119.8(7)
C527 C526 C531 121.3(8)
C531 C526 C525 118.9(7)
C522 C527 C526 120.4(8)
C522 C527 C528 123.9(8)
C526 C527 C528 115.6(8)
C527 C528 H528 118.4
C529 C528 C527 123.2(9)
C529 C528 H528 118.4
C528 C529 H529 118.9
C528 C529 C530 122.1(9)
C530 C529 H529 118.9
C529 C530 C531 117.1(9)
C532 C530 C529 123.4(9)
C532 C530 C531 119.5(9)
C526 C531 C530 120.7(8)
C535 C531 C526 120.7(7)
C535 C531 C530 118.6(8)
C530 C532 H532 119.8
C533 C532 C530 120.4(9)
C533 C532 H532 119.8
C532 C533 H533 119.6
C534 C533 C532 120.8(9)
C534 C533 H533 119.6
C533 C534 H534 119.4
C533 C534 C535 121.3(9)
C535 C534 H534 119.4
C531 C535 C536 119.7(7)
C534 C535 C531 119.3(8)
C534 C535 C536 120.9(8)
C535 C536 H536 120.3
C537 C536 C535 119.4(8)
C537 C536 H536 120.3
C525 C537 H537 118.8
C536 C537 C525 122.5(8)
C536 C537 H537 118.8
C71 N7 Ir2 115.5(4)
C75 N7 C71 119.9(6)
C75 N7 Ir2 124.3(5)
C76 C7 C701 117.8(6)
C76 C7 Ir2 115.4(5)
C701 C7 Ir2 126.4(5)
N7 C71 C72 117.8(6)
N7 C71 C76 113.9(6)
C72 C71 C76 128.1(6)
C71 C72 H72 119.4
C73 C72 C71 121.2(6)
C73 C72 H72 119.4
C72 C73 H73 120.3
C74 C73 C72 119.3(6)
C74 C73 H73 120.3
C73 C74 H74 120.7
C75 C74 C73 118.5(6)
C75 C74 H74 120.7
N7 C75 H75 118.4
C74 C75 N7 123.2(7)
C74 C75 H75 118.4
C7 C76 C71 113.1(6)
C7 C76 C77 121.1(6)
C77 C76 C71 125.8(6)
C78 C77 C76 117.5(6)
C702 C77 C76 125.3(6)
C702 C77 C78 117.1(6)
C79 C78 C77 120.0(6)
C705 C78 C77 119.9(6)
C705 C78 C79 120.1(6)
C78 C79 H79 119.8
C701 C79 C78 120.4(6)
C701 C79 H79 119.8
C7 C701 H701 118.9
C79 C701 C7 122.2(7)
C79 C701 H701 118.9
C77 C702 H702 119.1
C703 C702 C77 121.7(6)
C703 C702 H702 119.1
C702 C703 H703 119.6
C702 C703 C704 120.8(7)
C704 C703 H703 119.6
C703 C704 H704 120.7
C705 C704 C703 118.6(7)
C705 C704 H704 120.7
C78 C705 H705 119.1
C704 C705 C78 121.7(7)
C704 C705 H705 119.1
C81 N8 Ir2 116.2(5)
C85 N8 C81 119.7(6)
C85 N8 Ir2 122.3(5)
C86 C8 C801 118.4(6)
C86 C8 Ir2 115.5(5)
C801 C8 Ir2 125.9(5)
N8 C81 C82 118.9(6)
N8 C81 C86 113.5(6)
C82 C81 C86 127.0(7)
C81 C82 H82 119.5
C81 C82 C83 121.0(7)
C83 C82 H82 119.5
C82 C83 H83 120.4
C84 C83 C82 119.2(7)
C84 C83 H83 120.4
C83 C84 H84 121.0
C83 C84 C85 118.0(7)
C85 C84 H84 121.0
N8 C85 C84 122.9(7)
N8 C85 H85 118.6
C84 C85 H85 118.6
C8 C86 C81 113.8(6)
C8 C86 C87 121.0(6)
C87 C86 C81 125.1(6)
C88 C87 C86 117.9(6)
C802 C87 C86 125.3(7)
C802 C87 C88 116.7(6)
C89 C88 C87 119.5(7)
C89 C88 C805 121.5(7)
C805 C88 C87 119.0(7)
C88 C89 H89 119.3
C801 C89 C88 121.4(7)
C801 C89 H89 119.3
C8 C801 H801 119.5
C89 C801 C8 121.0(7)
C89 C801 H801 119.5
C87 C802 H802 119.0
C803 C802 C87 122.0(7)
C803 C802 H802 119.0
C802 C803 H803 119.5
C802 C803 C804 121.0(7)
C804 C803 H803 119.5
C803 C804 H804 120.8
C805 C804 C803 118.5(7)
C805 C804 H804 120.8
C88 C805 H805 118.8
C804 C805 C88 122.4(7)
C804 C805 H805 118.8
N6 Ir2 N5 76.2(2)
N7 Ir2 N5 88.9(2)
N7 Ir2 N6 95.2(2)
N7 Ir2 N8 171.7(2)
C7 Ir2 N5 95.2(3)
C7 Ir2 N6 170.2(3)
C7 Ir2 N7 79.8(2)
C7 Ir2 N8 92.9(2)
C7 Ir2 C8 88.5(3)
N8 Ir2 N5 95.9(2)
N8 Ir2 N6 92.5(2)
C8 Ir2 N5 174.2(2)
C8 Ir2 N6 100.6(3)
C8 Ir2 N7 96.3(3)
C8 Ir2 N8 79.4(3)
F902 P901 F901 178.7(4)
F902 P901 F905 91.3(4)
F902 P901 F906 89.8(3)
F903 P901 F901 89.5(4)
F903 P901 F902 90.0(4)
F903 P901 F905 92.3(4)
F903 P901 F906 88.8(5)
F904 P901 F901 89.5(4)
F904 P901 F902 90.9(4)
F904 P901 F903 178.5(5)
F904 P901 F905 88.8(4)
F904 P901 F906 90.0(4)
F905 P901 F901 89.9(4)
F905 P901 F906 178.4(4)
F906 P901 F901 89.0(3)
F907 P902 F909 86.8(5)
F907 P902 F910 89.0(5)
F907 P902 F911 81.6(8)
F908 P902 F907 162.9(8)
F908 P902 F909 101.6(7)
F908 P902 F910 82.8(6)
F908 P902 F911 82.8(8)
F909 P902 F910 175.6(6)
F909 P902 F911 94.5(7)
F911 P902 F910 85.9(7)
F912 P902 F907 96.4(6)
F912 P902 F908 98.0(6)
F912 P902 F909 93.8(7)
F912 P902 F910 85.6(5)
F912 P902 F911 171.3(8)
H90A C901 H90B 107.8
Cl91 C901 H90A 109.1
Cl91 C901 H90B 109.1
Cl91 C901 Cl92 112.5(6)
Cl92 C901 H90A 109.1
Cl92 C901 H90B 109.1
H90C C902 H90D 107.7
Cl93 C902 H90C 108.9
Cl93 C902 H90D 108.9
Cl93 C902 Cl94 113.3(11)
Cl94 C902 H90C 108.9
Cl94 C902 H90D 108.9
H90E C903 H90F 106.3
Cl5 C903 H90E 106.0
Cl5 C903 H90F 106.0
Cl6 C903 H90E 106.0
Cl6 C903 H90F 106.0
Cl6 C903 Cl5 125(2)
H93A C93' H93B 107.7
Cl5' C93' H93A 108.9
Cl5' C93' H93B 108.9
Cl6' C93' H93A 108.9
Cl6' C93' H93B 108.9
Cl6' C93' Cl5' 113.5(10)

loop_
_geom_bond_atom_site_label_1
_geom_bond_atom_site_label_2
_geom_bond_distance
N1 C11 1.358(9)
N1 C15 1.341(9)
N1 Ir1 2.161(6)
N2 C16 1.351(9)
N2 C101 1.355(9)
N2 Ir1 2.143(6)
C11 C12 1.381(10)
C11 C16 1.478(9)
C12 H12 0.9500
C12 C13 1.397(10)
C13 C14 1.418(10)
C13 C102 1.500(10)
C14 H14 0.9500
C14 C15 1.384(10)
C15 H15 0.9500
C16 C17 1.375(10)
C17 H17 0.9500
C17 C18 1.396(11)
C18 C19 1.372(11)
C18 C120 1.532(11)
C19 H19 0.9500
C19 C101 1.375(10)
C101 H101 0.9500
C102 H10A 0.9900
C102 H10B 0.9900
C102 C103 1.543(10)
C103 H10C 0.9900
C103 H10D 0.9900
C103 C104 1.525(10)
C104 C105 1.404(11)
C104 C109 1.394(10)
C105 H105 0.9500
C105 C106 1.381(11)
C106 H106 0.9500
C106 C107 1.384(11)
C107 C108 1.404(10)
C107 C119 1.456(12)
C108 C109 1.418(10)
C108 C113 1.448(10)
C109 C110 1.443(10)
C110 H110 0.9500
C110 C111 1.364(11)
C111 H111 0.9500
C111 C112 1.400(12)
C112 C113 1.414(11)
C112 C114 1.416(12)
C113 C117 1.438(12)
C114 H114 0.9500
C114 C115 1.398(15)
C115 H115 0.9500
C115 C116 1.356(14)
C116 H116 0.9500
C116 C117 1.386(12)
C117 C118 1.441(13)
C118 H118 0.9500
C118 C119 1.338(13)
C119 H119 0.9500
C120 H12A 0.9900
C120 H12B 0.9900
C120 C121 1.449(12)
C121 H12C 0.9900
C121 H12D 0.9900
C121 C122 1.542(11)
C122 C123 1.413(12)
C122 C127 1.397(12)
C123 H123 0.9500
C123 C124 1.388(11)
C124 H124 0.9500
C124 C125 1.396(11)
C125 C126 1.432(10)
C125 C137 1.440(10)
C126 C127 1.419(10)
C126 C131 1.412(11)
C127 C128 1.474(12)
C128 H128 0.9500
C128 C129 1.330(13)
C129 H129 0.9500
C129 C130 1.408(13)
C130 C131 1.432(12)
C130 C132 1.429(13)
C131 C135 1.416(12)
C132 H132 0.9500
C132 C133 1.356(14)
C133 H133 0.9500
C133 C134 1.382(13)
C134 H134 0.9500
C134 C135 1.396(11)
C135 C136 1.432(11)
C136 H136 0.9500
C136 C137 1.351(10)
C137 H137 0.9500
N3 C31 1.360(9)
N3 C35 1.348(9)
N3 Ir1 2.047(5)
C3 C36 1.399(10)
C3 C301 1.422(10)
C3 Ir1 2.007(7)
C31 C32 1.404(10)
C31 C36 1.485(10)
C32 H32 0.9500
C32 C33 1.379(10)
C33 H33 0.9500
C33 C34 1.385(11)
C34 H34 0.9500
C34 C35 1.383(10)
C35 H35 0.9500
C36 C37 1.430(10)
C37 C38 1.422(10)
C37 C302 1.447(10)
C38 C39 1.420(11)
C38 C305 1.417(11)
C39 H39 0.9500
C39 C301 1.369(10)
C301 H301 0.9500
C302 H302 0.9500
C302 C303 1.373(11)
C303 H303 0.9500
C303 C304 1.405(12)
C304 H304 0.9500
C304 C305 1.359(12)
C305 H305 0.9500
N4 C41 1.366(9)
N4 C45 1.351(9)
N4 Ir1 2.051(5)
C4 C46 1.425(10)
C4 C401 1.422(10)
C4 Ir1 2.000(7)
C41 C42 1.400(10)
C41 C46 1.461(10)
C42 H42 0.9500
C42 C43 1.383(11)
C43 H43 0.9500
C43 C44 1.378(11)
C44 H44 0.9500
C44 C45 1.382(10)
C45 H45 0.9500
C46 C47 1.447(9)
C47 C48 1.430(11)
C47 C402 1.409(11)
C48 C49 1.406(12)
C48 C405 1.426(11)
C49 H49 0.9500
C49 C401 1.361(10)
C401 H401 0.9500
C402 H402 0.9500
C402 C403 1.375(12)
C403 H403 0.9500
C403 C404 1.418(15)
C404 H404 0.9500
C404 C405 1.362(15)
C405 H405 0.9500
N5 C51 1.359(9)
N5 C55 1.351(10)
N5 Ir2 2.149(6)
N6 C56 1.368(10)
N6 C501 1.356(10)
N6 Ir2 2.145(6)
C51 C52 1.389(11)
C51 C56 1.476(11)
C52 H52 0.9500
C52 C53 1.392(12)
C53 C54 1.381(11)
C53 C502 1.498(11)
C54 H54 0.9500
C54 C55 1.380(11)
C55 H55 0.9500
C56 C57 1.386(11)
C57 H57 0.9500
C57 C58 1.371(14)
C58 C59 1.398(14)
C58 C520 1.496(13)
C58 C20' 1.71(2)
C59 H59 0.9500
C59 C501 1.411(10)
C501 H501 0.9500
C502 H50A 0.9900
C502 H50B 0.9900
C502 C503 1.535(12)
C503 H50C 0.9900
C503 H50D 0.9900
C503 C504 1.510(13)
C504 C505 1.398(13)
C504 C509 1.400(13)
C505 H505 0.9500
C505 C506 1.372(14)
C506 H506 0.9500
C506 C507 1.269(14)
C507 C508 1.468(13)
C507 C519 1.409(13)
C508 C509 1.389(12)
C508 C513 1.374(12)
C509 C510 1.466(13)
C510 H510 0.9500
C510 C511 1.395(14)
C511 H511 0.9500
C511 C512 1.420(16)
C512 C513 1.479(15)
C512 C514 1.399(14)
C513 C517 1.443(15)
C514 H514 0.9500
C514 C515 1.392(18)
C515 H515 0.9500
C515 C516 1.423(18)
C516 H516 0.9500
C516 C517 1.334(15)
C517 C518 1.474(16)
C518 H518 0.9500
C518 C519 1.291(14)
C519 H519 0.9500
C520 H52A 0.9900
C520 H52B 0.9900
C520 C521 1.534(19)
C521 H52C 0.9900
C521 H52D 0.9900
C521 C522 1.557(15)
C20' H20A 0.9900
C20' H20B 0.9900
C20' C21' 1.54(5)
C21' H21A 0.9900
C21' H21B 0.9900
C21' C522 1.63(2)
C522 C523 1.390(14)
C522 C527 1.393(13)
C523 H523 0.9500
C523 C524 1.386(12)
C524 H524 0.9500
C524 C525 1.378(11)
C525 C526 1.438(11)
C525 C537 1.427(11)
C526 C527 1.419(11)
C526 C531 1.421(11)
C527 C528 1.458(13)
C528 H528 0.9500
C528 C529 1.334(15)
C529 H529 0.9500
C529 C530 1.425(14)
C530 C531 1.432(12)
C530 C532 1.395(14)
C531 C535 1.416(11)
C532 H532 0.9500
C532 C533 1.395(15)
C533 H533 0.9500
C533 C534 1.351(14)
C534 H534 0.9500
C534 C535 1.410(11)
C535 C536 1.436(11)
C536 H536 0.9500
C536 C537 1.368(11)
C537 H537 0.9500
N7 C71 1.378(9)
N7 C75 1.362(8)
N7 Ir2 2.047(5)
C7 C76 1.411(9)
C7 C701 1.423(9)
C7 Ir2 1.998(7)
C71 C72 1.399(9)
C71 C76 1.468(9)
C72 H72 0.9500
C72 C73 1.393(9)
C73 H73 0.9500
C73 C74 1.379(10)
C74 H74 0.9500
C74 C75 1.357(10)
C75 H75 0.9500
C76 C77 1.449(9)
C77 C78 1.428(9)
C77 C702 1.413(9)
C78 C79 1.425(10)
C78 C705 1.418(10)
C79 H79 0.9500
C79 C701 1.365(10)
C701 H701 0.9500
C702 H702 0.9500
C702 C703 1.363(10)
C703 H703 0.9500
C703 C704 1.437(11)
C704 H704 0.9500
C704 C705 1.349(11)
C705 H705 0.9500
N8 C81 1.363(9)
N8 C85 1.361(9)
N8 Ir2 2.047(5)
C8 C86 1.401(10)
C8 C801 1.424(10)
C8 Ir2 2.025(7)
C81 C82 1.389(10)
C81 C86 1.472(10)
C82 H82 0.9500
C82 C83 1.399(10)
C83 H83 0.9500
C83 C84 1.378(11)
C84 H84 0.9500
C84 C85 1.382(10)
C85 H85 0.9500
C86 C87 1.439(10)
C87 C88 1.428(10)
C87 C802 1.423(10)
C88 C89 1.406(10)
C88 C805 1.419(10)
C89 H89 0.9500
C89 C801 1.370(10)
C801 H801 0.9500
C802 H802 0.9500
C802 C803 1.358(10)
C803 H803 0.9500
C803 C804 1.413(11)
C804 H804 0.9500
C804 C805 1.359(10)
C805 H805 0.9500
F901 P901 1.617(6)
F902 P901 1.578(6)
F903 P901 1.571(6)
F904 P901 1.569(6)
F905 P901 1.587(6)
F906 P901 1.595(6)
F907 P902 1.552(10)
F908 P902 1.501(10)
F909 P902 1.556(9)
F910 P902 1.645(9)
F911 P902 1.633(13)
F912 P902 1.450(8)
C901 H90A 0.9900
C901 H90B 0.9900
C901 Cl91 1.737(11)
C901 Cl92 1.784(10)
C902 H90C 0.9900
C902 H90D 0.9900
C902 Cl93 1.709(17)
C902 Cl94 1.731(16)
C903 H90E 0.9900
C903 H90F 0.9900
C903 Cl5 1.77(3)
C903 Cl6 1.37(2)
C93' H93A 0.9900
C93' H93B 0.9900
C93' Cl5' 1.758(15)
C93' Cl6' 1.688(15)

loop_
_geom_torsion_atom_site_label_1
_geom_torsion_atom_site_label_2
_geom_torsion_atom_site_label_3
_geom_torsion_atom_site_label_4
_geom_torsion
N1 C11 C12 C13 -1.2(10)
N1 C11 C16 N2 6.9(9)
N1 C11 C16 C17 -175.2(7)
N2 C16 C17 C18 0.9(12)
C11 N1 C15 C14 1.2(10)
C11 C12 C13 C14 1.6(10)
C11 C12 C13 C102 -174.8(6)
C11 C16 C17 C18 -177.0(7)
C12 C11 C16 N2 -170.9(6)
C12 C11 C16 C17 7.1(11)
C12 C13 C14 C15 -0.7(10)
C12 C13 C102 C103 76.6(9)
C13 C14 C15 N1 -0.7(11)
C13 C102 C103 C104 174.4(7)
C14 C13 C102 C103 -99.7(8)
C15 N1 C11 C12 -0.2(10)
C15 N1 C11 C16 -178.0(6)
C16 N2 C101 C19 0.1(11)
C16 C11 C12 C13 176.4(6)
C16 C17 C18 C19 -0.9(14)
C16 C17 C18 C120 176.8(8)
C17 C18 C19 C101 0.7(14)
C17 C18 C120 C121 167.7(8)
C18 C19 C101 N2 -0.3(14)
C18 C120 C121 C122 -173.3(8)
C19 C18 C120 C121 -14.7(14)
C101 N2 C16 C11 177.5(6)
C101 N2 C16 C17 -0.4(10)
C102 C13 C14 C15 175.8(6)
C102 C103 C104 C105 96.8(8)
C102 C103 C104 C109 -82.4(9)
C103 C104 C105 C106 -178.6(7)
C103 C104 C109 C108 179.2(6)
C103 C104 C109 C110 -1.0(11)
C104 C105 C106 C107 0.0(13)
C104 C109 C110 C111 -177.2(7)
C105 C104 C109 C108 0.0(10)
C105 C104 C109 C110 179.8(7)
C105 C106 C107 C108 -1.1(13)
C105 C106 C107 C119 178.6(9)
C106 C107 C108 C109 1.7(12)
C106 C107 C108 C113 -178.2(8)
C106 C107 C119 C118 178.6(10)
C107 C108 C109 C104 -1.2(11)
C107 C108 C109 C110 179.1(7)
C107 C108 C113 C112 179.0(7)
C107 C108 C113 C117 -0.7(11)
C108 C107 C119 C118 -1.7(15)
C108 C109 C110 C111 2.6(11)
C108 C113 C117 C116 -179.5(8)
C108 C113 C117 C118 -1.1(12)
C109 C104 C105 C106 0.6(12)
C109 C108 C113 C112 -0.9(11)
C109 C108 C113 C117 179.4(7)
C109 C110 C111 C112 -2.2(12)
C110 C111 C112 C113 0.2(12)
C110 C111 C112 C114 -178.5(8)
C111 C112 C113 C108 1.4(11)
C111 C112 C113 C117 -178.9(8)
C111 C112 C114 C115 178.3(8)
C112 C113 C117 C116 0.8(12)
C112 C113 C117 C118 179.2(8)
C112 C114 C115 C116 0.3(14)
C113 C108 C109 C104 178.7(7)
C113 C108 C109 C110 -1.0(10)
C113 C112 C114 C115 -0.4(12)
C113 C117 C118 C119 1.5(16)
C114 C112 C113 C108 -179.9(7)
C114 C112 C113 C117 -0.2(11)
C114 C115 C116 C117 0.3(15)
C115 C116 C117 C113 -0.9(14)
C115 C116 C117 C118 -179.2(10)
C116 C117 C118 C119 179.9(11)
C117 C118 C119 C107 -0.1(18)
C119 C107 C108 C109 -178.1(8)
C119 C107 C108 C113 2.1(12)
C120 C18 C19 C101 -176.9(9)
C120 C121 C122 C123 -1.6(12)
C120 C121 C122 C127 173.9(8)
C121 C122 C123 C124 174.4(7)
C121 C122 C127 C126 -171.4(7)
C121 C122 C127 C128 7.0(12)
C122 C123 C124 C125 -1.6(12)
C122 C127 C128 C129 -173.4(8)
C123 C122 C127 C126 4.2(11)
C123 C122 C127 C128 -177.5(7)
C123 C124 C125 C126 0.9(11)
C123 C124 C125 C137 -175.9(7)
C124 C125 C126 C127 2.3(10)
C124 C125 C126 C131 -175.9(7)
C124 C125 C137 C136 175.7(7)
C125 C126 C127 C122 -4.8(10)
C125 C126 C127 C128 176.7(6)
C125 C126 C131 C130 179.8(7)
C125 C126 C131 C135 0.9(10)
C126 C125 C137 C136 -1.1(10)
C126 C127 C128 C129 4.9(11)
C126 C131 C135 C134 176.3(7)
C126 C131 C135 C136 -2.8(10)
C127 C122 C123 C124 -1.0(12)
C127 C126 C131 C130 1.5(10)
C127 C126 C131 C135 -177.3(7)
C127 C128 C129 C130 -1.0(13)
C128 C129 C130 C131 -2.8(13)
C128 C129 C130 C132 175.8(8)
C129 C130 C131 C126 2.6(11)
C129 C130 C131 C135 -178.6(7)
C129 C130 C132 C133 -179.7(8)
C130 C131 C135 C134 -2.5(11)
C130 C131 C135 C136 178.4(7)
C130 C132 C133 C134 -0.9(13)
C131 C126 C127 C122 173.4(7)
C131 C126 C127 C128 -5.1(10)
C131 C130 C132 C133 -1.1(12)
C131 C135 C136 C137 2.7(11)
C132 C130 C131 C126 -176.1(7)
C132 C130 C131 C135 2.7(11)
C132 C133 C134 C135 1.2(13)
C133 C134 C135 C131 0.5(12)
C133 C134 C135 C136 179.6(8)
C134 C135 C136 C137 -176.4(7)
C135 C136 C137 C125 -0.8(11)
C137 C125 C126 C127 179.3(6)
C137 C125 C126 C131 1.0(10)
N3 C31 C32 C33 3.1(10)
N3 C31 C36 C3 12.1(8)
N3 C31 C36 C37 -167.3(6)
C3 C36 C37 C38 12.2(10)
C3 C36 C37 C302 -162.2(7)
C31 N3 C35 C34 1.6(10)
C31 C32 C33 C34 0.6(11)
C31 C36 C37 C38 -168.5(7)
C31 C36 C37 C302 17.1(11)
C32 C31 C36 C3 -161.4(7)
C32 C31 C36 C37 19.2(11)
C32 C33 C34 C35 -3.1(11)
C33 C34 C35 N3 2.1(11)
C35 N3 C31 C32 -4.2(10)
C35 N3 C31 C36 -178.2(6)
C36 C3 C301 C39 1.4(10)
C36 C31 C32 C33 176.3(7)
C36 C37 C38 C39 -5.8(11)
C36 C37 C38 C305 179.7(7)
C36 C37 C302 C303 176.9(8)
C37 C38 C39 C301 -2.4(12)
C37 C38 C305 C304 4.2(13)
C37 C302 C303 C304 1.9(14)
C38 C37 C302 C303 2.5(12)
C38 C39 C301 C3 4.7(12)
C39 C38 C305 C304 -170.3(9)
C301 C3 C36 C31 170.6(6)
C301 C3 C36 C37 -9.9(10)
C302 C37 C38 C39 169.1(7)
C302 C37 C38 C305 -5.4(11)
C302 C303 C304 C305 -3.4(15)
C303 C304 C305 C38 0.3(15)
C305 C38 C39 C301 172.1(8)
N4 C41 C42 C43 2.5(10)
N4 C41 C46 C4 11.5(8)
N4 C41 C46 C47 -175.1(6)
C4 C46 C47 C48 12.0(10)
C4 C46 C47 C402 -165.7(7)
C41 N4 C45 C44 0.9(10)
C41 C42 C43 C44 1.0(11)
C41 C46 C47 C48 -160.9(7)
C41 C46 C47 C402 21.3(11)
C42 C41 C46 C4 -160.9(7)
C42 C41 C46 C47 12.5(11)
C42 C43 C44 C45 -3.6(11)
C43 C44 C45 N4 2.8(11)
C45 N4 C41 C42 -3.5(9)
C45 N4 C41 C46 -176.6(6)
C46 C4 C401 C49 -1.1(11)
C46 C41 C42 C43 174.7(7)
C46 C47 C48 C49 -8.5(11)
C46 C47 C48 C405 175.5(8)
C46 C47 C402 C403 -176.0(8)
C47 C48 C49 C401 0.6(13)
C47 C48 C405 C404 2.6(16)
C47 C402 C403 C404 -1.8(16)
C48 C47 C402 C403 6.3(13)
C48 C49 C401 C4 4.5(12)
C49 C48 C405 C404 -173.4(11)
C401 C4 C46 C41 166.4(6)
C401 C4 C46 C47 -7.3(10)
C402 C47 C48 C49 169.4(8)
C402 C47 C48 C405 -6.6(12)
C402 C403 C404 C405 -2.5(19)
C403 C404 C405 C48 2.0(19)
C405 C48 C49 C401 176.6(9)
Ir1 N1 C11 C12 174.8(5)
Ir1 N1 C11 C16 -2.9(7)
Ir1 N1 C15 C14 -173.4(5)
Ir1 N2 C16 C11 -7.5(8)
Ir1 N2 C16 C17 174.6(6)
Ir1 N2 C101 C19 -174.4(6)
Ir1 N3 C31 C32 168.8(5)
Ir1 N3 C31 C36 -5.2(7)
Ir1 N3 C35 C34 -170.8(5)
Ir1 C3 C36 C31 -13.5(7)
Ir1 C3 C36 C37 165.9(5)
Ir1 C3 C301 C39 -174.0(6)
Ir1 N4 C41 C42 169.2(5)
Ir1 N4 C41 C46 -3.9(7)
Ir1 N4 C45 C44 -171.3(5)
Ir1 C4 C46 C41 -14.0(7)
Ir1 C4 C46 C47 172.3(5)
Ir1 C4 C401 C49 179.4(6)
N5 C51 C52 C53 0.0(11)
N5 C51 C56 N6 -3.9(10)
N5 C51 C56 C57 176.5(8)
N6 C56 C57 C58 -1.0(14)
C51 N5 C55 C54 -2.9(10)
C51 C52 C53 C54 -0.9(11)
C51 C52 C53 C502 175.2(7)
C51 C56 C57 C58 178.6(9)
C52 C51 C56 N6 172.1(7)
C52 C51 C56 C57 -7.5(12)
C52 C53 C54 C55 -0.1(11)
C52 C53 C502 C503 -73.5(11)
C53 C54 C55 N5 2.1(11)
C53 C502 C503 C504 -36.0(14)
C54 C53 C502 C503 102.4(10)
C55 N5 C51 C52 1.9(10)
C55 N5 C51 C56 178.0(6)
C56 N6 C501 C59 -1.3(11)
C56 C51 C52 C53 -175.7(7)
C56 C57 C58 C59 0.7(16)
C56 C57 C58 C520 -170.5(10)
C56 C57 C58 C20' 152.8(17)
C57 C58 C59 C501 -0.7(14)
C57 C58 C520 C521 -169.9(12)
C57 C58 C20' C21' 112(2)
C58 C59 C501 N6 1.0(12)
C58 C520 C521 C522 -179.2(10)
C58 C20' C21' C522 -168.3(18)
C59 C58 C520 C521 20(2)
C59 C58 C20' C21' -93(2)
C501 N6 C56 C51 -178.3(6)
C501 N6 C56 C57 1.2(11)
C502 C53 C54 C55 -176.1(7)
C502 C503 C504 C505 103.3(13)
C502 C503 C504 C509 -76.6(13)
C503 C504 C505 C506 179.3(9)
C503 C504 C509 C508 -178.7(8)
C503 C504 C509 C510 -0.7(13)
C504 C505 C506 C507 -1.6(16)
C504 C509 C510 C511 177.2(10)
C505 C504 C509 C508 1.4(13)
C505 C504 C509 C510 179.4(9)
C505 C506 C507 C508 3.0(15)
C505 C506 C507 C519 -178.4(10)
C506 C507 C508 C509 -2.2(14)
C506 C507 C508 C513 176.7(9)
C506 C507 C519 C518 -173.7(13)
C507 C508 C509 C504 0.0(13)
C507 C508 C509 C510 -178.0(9)
C507 C508 C513 C512 -177.9(9)
C507 C508 C513 C517 -0.9(16)
C508 C507 C519 C518 4.9(18)
C508 C509 C510 C511 -4.8(15)
C508 C513 C517 C516 -174.5(13)
C508 C513 C517 C518 2.5(17)
C509 C504 C505 C506 -0.7(14)
C509 C508 C513 C512 0.9(15)
C509 C508 C513 C517 177.9(10)
C509 C510 C511 C512 2.1(17)
C510 C511 C512 C513 2(2)
C510 C511 C512 C514 -178.7(12)
C511 C512 C513 C508 -3.5(17)
C511 C512 C513 C517 179.2(12)
C511 C512 C514 C515 179.8(16)
C512 C513 C517 C516 2.4(18)
C512 C513 C517 C518 179.4(11)
C512 C514 C515 C516 0(3)
C513 C508 C509 C504 -178.8(9)
C513 C508 C509 C510 3.2(15)
C513 C512 C514 C515 -1(2)
C513 C517 C518 C519 -0.6(17)
C514 C512 C513 C508 177.0(11)
C514 C512 C513 C517 -0.2(17)
C514 C515 C516 C517 3(3)
C515 C516 C517 C513 -4(2)
C515 C516 C517 C518 179.7(16)
C516 C517 C518 C519 176.4(13)
C517 C518 C519 C507 -3(2)
C519 C507 C508 C509 179.0(8)
C519 C507 C508 C513 -2.2(13)
C520 C58 C59 C501 168.9(11)
C520 C521 C522 C523 -1.2(18)
C520 C521 C522 C527 -175.7(11)
C521 C522 C523 C524 -174.5(11)
C521 C522 C527 C526 170.9(9)
C521 C522 C527 C528 -7.1(14)
C20' C58 C59 C501 -159.7(12)
C20' C21' C522 C523 104(2)
C20' C21' C522 C527 -100(2)
C21' C522 C523 C524 160.4(15)
C21' C522 C527 C526 -158(2)
C21' C522 C527 C528 24(2)
C522 C523 C524 C525 3.3(14)
C522 C527 C528 C529 178.4(9)
C523 C522 C527 C526 -4.1(14)
C523 C522 C527 C528 177.8(9)
C523 C524 C525 C526 -2.0(12)
C523 C524 C525 C537 175.0(8)
C524 C525 C526 C527 -2.3(11)
C524 C525 C526 C531 178.7(7)
C524 C525 C537 C536 -177.0(8)
C525 C526 C527 C522 5.4(12)
C525 C526 C527 C528 -176.4(7)
C525 C526 C531 C530 175.5(7)
C525 C526 C531 C535 -2.5(10)
C526 C525 C537 C536 -0.1(11)
C526 C527 C528 C529 0.3(13)
C526 C531 C535 C534 -179.9(7)
C526 C531 C535 C536 2.0(10)
C527 C522 C523 C524 -0.2(15)
C527 C526 C531 C530 -3.6(11)
C527 C526 C531 C535 178.5(7)
C527 C528 C529 C530 -2.3(14)
C528 C529 C530 C531 1.3(13)
C528 C529 C530 C532 179.9(9)
C529 C530 C531 C526 1.5(11)
C529 C530 C531 C535 179.6(7)
C529 C530 C532 C533 179.1(8)
C530 C531 C535 C534 2.1(11)
C530 C531 C535 C536 -176.0(7)
C530 C532 C533 C534 0.7(14)
C531 C526 C527 C522 -175.6(8)
C531 C526 C527 C528 2.6(11)
C531 C530 C532 C533 -2.4(13)
C531 C535 C536 C537 -0.5(11)
C532 C530 C531 C526 -177.0(7)
C532 C530 C531 C535 1.0(11)
C532 C533 C534 C535 2.5(13)
C533 C534 C535 C531 -3.9(12)
C533 C534 C535 C536 174.2(8)
C534 C535 C536 C537 -178.6(7)
C535 C536 C537 C525 -0.4(11)
C537 C525 C526 C527 -179.4(7)
C537 C525 C526 C531 1.6(10)
N7 C71 C72 C73 -2.3(10)
N7 C71 C76 C7 -13.3(8)
N7 C71 C76 C77 167.0(6)
C7 C76 C77 C78 -10.1(9)
C7 C76 C77 C702 166.8(7)
C71 N7 C75 C74 -0.6(10)
C71 C72 C73 C74 0.3(10)
C71 C76 C77 C78 169.5(6)
C71 C76 C77 C702 -13.6(11)
C72 C71 C76 C7 160.7(7)
C72 C71 C76 C77 -19.0(11)
C72 C73 C74 C75 1.5(10)
C73 C74 C75 N7 -1.4(11)
C75 N7 C71 C72 2.4(9)
C75 N7 C71 C76 177.1(6)
C76 C7 C701 C79 -3.1(10)
C76 C71 C72 C73 -176.1(6)
C76 C77 C78 C79 2.3(10)
C76 C77 C78 C705 -179.0(6)
C76 C77 C702 C703 -179.2(7)
C77 C78 C79 C701 4.9(10)
C77 C78 C705 C704 -2.5(12)
C77 C702 C703 C704 -0.7(12)
C78 C77 C702 C703 -2.3(10)
C78 C79 C701 C7 -4.6(11)
C79 C78 C705 C704 176.3(8)
C701 C7 C76 C71 -169.1(6)
C701 C7 C76 C77 10.6(9)
C702 C77 C78 C79 -174.9(6)
C702 C77 C78 C705 3.9(10)
C702 C703 C704 C705 2.2(12)
C703 C704 C705 C78 -0.6(12)
C705 C78 C79 C701 -173.8(7)
N8 C81 C82 C83 -2.2(10)
N8 C81 C86 C8 -13.7(8)
N8 C81 C86 C87 171.3(6)
C8 C86 C87 C88 -10.5(9)
C8 C86 C87 C802 167.5(6)
C81 N8 C85 C84 -4.0(10)
C81 C82 C83 C84 -2.2(11)
C81 C86 C87 C88 164.2(6)
C81 C86 C87 C802 -17.8(11)
C82 C81 C86 C8 158.1(7)
C82 C81 C86 C87 -17.0(11)
C82 C83 C84 C85 3.5(11)
C83 C84 C85 N8 -0.5(11)
C85 N8 C81 C82 5.3(10)
C85 N8 C81 C86 177.7(6)
C86 C8 C801 C89 0.3(10)
C86 C81 C82 C83 -173.6(7)
C86 C87 C88 C89 6.1(9)
C86 C87 C88 C805 -175.4(6)
C86 C87 C802 C803 175.3(7)
C87 C88 C89 C801 1.3(10)
C87 C88 C805 C804 -1.9(10)
C87 C802 C803 C804 2.0(11)
C88 C87 C802 C803 -6.7(10)
C88 C89 C801 C8 -4.7(10)
C89 C88 C805 C804 176.6(7)
C801 C8 C86 C81 -167.9(6)
C801 C8 C86 C87 7.3(9)
C802 C87 C88 C89 -172.1(6)
C802 C87 C88 C805 6.5(9)
C802 C803 C804 C805 2.9(11)
C803 C804 C805 C88 -2.9(11)
C805 C88 C89 C801 -177.2(6)
Ir2 N5 C51 C52 -177.2(5)
Ir2 N5 C51 C56 -1.1(8)
Ir2 N5 C55 C54 176.1(5)
Ir2 N6 C56 C51 7.1(8)
Ir2 N6 C56 C57 -173.4(7)
Ir2 N6 C501 C59 172.8(6)
Ir2 N7 C71 C72 -171.3(5)
Ir2 N7 C71 C76 3.3(7)
Ir2 N7 C75 C74 172.6(5)
Ir2 C7 C76 C71 17.5(7)
Ir2 C7 C76 C77 -162.8(5)
Ir2 C7 C701 C79 169.4(5)
Ir2 N8 C81 C82 -160.1(5)
Ir2 N8 C81 C86 12.4(7)
Ir2 N8 C85 C84 160.4(6)
Ir2 C8 C86 C81 8.8(7)
Ir2 C8 C86 C87 -176.0(5)
Ir2 C8 C801 C89 -176.0(5)
